data_7701372
loop_
_publ_author_name
'Gupta, Arvind Kumar Kumar'
'Orthaber, Andreas'

_publ_section_title
;
 Facile synthesis of silver alkynide cluster and coordination polymers
 using picolinic acid as co-ligand
;
_journal_name_full 'Dalton Transactions'
_journal_paper_doi 10.1039/C9DT03697K
_journal_year 2019
_chemical_formula_moiety '2(C58 H96 Ag6.5 N2 O4 Si4), Cl O4'
_chemical_formula_sum 'C116 H192 Ag13 Cl N4 O12 Si8'
_chemical_formula_weight 3497.20
_space_group_crystal_system triclinic
_space_group_IT_number 2
_space_group_name_Hall '-P 1'
_space_group_name_H-M_alt 'P -1'
_symmetry_space_group_name_Hall '-P 1'
_symmetry_space_group_name_H-M 'P -1'
_atom_sites_solution_hydrogens geom
_atom_sites_solution_primary iterative
_audit_creation_date 2019-08-15
_audit_creation_method
;
Olex2 1.2
(compiled 2018.05.29 svn.r3508 for OlexSys, GUI svn.r5506)
;
_audit_update_record
;
2019-10-10 deposited with the CCDC.    2019-10-14 downloaded from the CCDC.
;
_cell_angle_alpha 91.328(7)
_cell_angle_beta 94.827(7)
_cell_angle_gamma 117.772(7)
_cell_formula_units_Z 2
_cell_length_a 16.217(4)
_cell_length_b 16.611(4)
_cell_length_c 29.328(6)
_cell_measurement_reflns_used 9656
_cell_measurement_temperature 150(2)
_cell_measurement_theta_max 26.95
_cell_measurement_theta_min 2.52
_cell_volume 6948(3)
_computing_cell_refinement 'Bruker APEX2'
_computing_data_collection 'Bruker SAINT'
_computing_data_reduction 'Bruker SAINT'
_computing_molecular_graphics 'Olex2 (Dolomanov et al., 2009)'
_computing_publication_material 'Olex2 (Dolomanov et al., 2009)'
_computing_structure_refinement 'ShelXL (Sheldrick, 2015)'
_computing_structure_solution 'XT (Sheldrick, 2015)'
_diffrn_ambient_temperature 150.15
_diffrn_measured_fraction_theta_full 0.998
_diffrn_measured_fraction_theta_max 0.998
_diffrn_measurement_device_type 'Bruker APEX-II CCD'
_diffrn_measurement_method '\f and \w scans'
_diffrn_radiation_type MoK\a
_diffrn_radiation_wavelength 0.71073
_diffrn_reflns_av_R_equivalents 0.0691
_diffrn_reflns_av_unetI/netI 0.0337
_diffrn_reflns_Laue_measured_fraction_full 0.998
_diffrn_reflns_Laue_measured_fraction_max 0.998
_diffrn_reflns_limit_h_max 19
_diffrn_reflns_limit_h_min -19
_diffrn_reflns_limit_k_max 19
_diffrn_reflns_limit_k_min -19
_diffrn_reflns_limit_l_max 34
_diffrn_reflns_limit_l_min -34
_diffrn_reflns_number 285113
_diffrn_reflns_point_group_measured_fraction_full 0.998
_diffrn_reflns_point_group_measured_fraction_max 0.998
_diffrn_reflns_theta_full 24.999
_diffrn_reflns_theta_max 24.999
_diffrn_reflns_theta_min 0.698
_diffrn_standards_number 0
_exptl_absorpt_coefficient_mu 1.927
_exptl_absorpt_correction_T_max 0.7457
_exptl_absorpt_correction_T_min 0.6559
_exptl_absorpt_correction_type none
_exptl_crystal_colour 'clear light colourless'
_exptl_crystal_colour_lustre clear
_exptl_crystal_colour_modifier light
_exptl_crystal_colour_primary colourless
_exptl_crystal_density_diffrn 1.672
_exptl_crystal_description plate
_exptl_crystal_F_000 3504
_exptl_crystal_size_max 0.18
_exptl_crystal_size_mid 0.1
_exptl_crystal_size_min 0.06
_refine_diff_density_max 3.482
_refine_diff_density_min -3.609
_refine_diff_density_rms 0.256
_refine_ls_extinction_method none
_refine_ls_goodness_of_fit_ref 1.133
_refine_ls_hydrogen_treatment constr
_refine_ls_matrix_type full
_refine_ls_number_parameters 1445
_refine_ls_number_reflns 24428
_refine_ls_number_restraints 0
_refine_ls_restrained_S_all 1.133
_refine_ls_R_factor_all 0.1048
_refine_ls_R_factor_gt 0.0864
_refine_ls_shift/su_max 0.001
_refine_ls_shift/su_mean 0.000
_refine_ls_structure_factor_coef Fsqd
_refine_ls_weighting_details 'w=1/[\s^2^(Fo^2^)+(0.0835P)^2^+238.8645P] where P=(Fo^2^+2Fc^2^)/3'
_refine_ls_weighting_scheme calc
_refine_ls_wR_factor_gt 0.2332
_refine_ls_wR_factor_ref 0.2530
_reflns_Friedel_coverage 0.000
_reflns_number_gt 19963
_reflns_number_total 24428
_reflns_threshold_expression 'I > 2\s(I)'
_cod_data_source_file c9dt03697k2.cif
_cod_data_source_block ag_ag_501_0m_a
_cod_database_code 7701372
_shelx_shelxl_version_number 2018/3
_shelx_space_group_comment
;
The symmetry employed for this shelxl refinement is uniquely defined
by the following loop, which should always be used as a source of
symmetry information in preference to the above space-group names.
They are only intended as comments.
;
_shelx_estimated_absorpt_t_max 0.893
_shelx_estimated_absorpt_t_min 0.723
_olex2_refinement_description
;
1. Fixed Uiso
 At 1.2 times of:
  All C(H) groups
 At 1.5 times of:
  All C(H,H,H) groups
2. Others
 Fixed Sof: Ag4(0.5)
3.a Ternary CH refined with riding coordinates:
 C3(H3), C6(H6), C9(H9), C17(H17), C20(H20), C25(H25), C28(H28), C31(H31),
 C36(H36), C39(H39), C42(H42), C61(H61), C64(H64), C67(H67), C72(H72), C75(H75),
  C78(H78), C83(H83), C86(H86), C89(H89), C106(H106), C110(H110), C113(H113),
 C116(H116)
3.b Aromatic/amide H refined with riding coordinates:
 C47(H47), C50(H50), C51(H51), C54(H54), C57(H57), C58(H58), C94(H94),
 C97(H97), C98(H98), C101(H101), C104(H104), C105(H105)
3.c Idealised Me refined as rotating group:
 C4(H4A,H4B,H4C), C7(H7A,H7B,H7C), C8(H8A,H8B,H8C), C10(H10A,H10B,H10C),
 C11(H11A,H11B,H11C), C15(H15A,H15B,H15C), C16(H16A,H16B,H16C), C18(H18A,H18B,
 H18C), C19(H19A,H19B,H19C), C21(H21A,H21B,H21C), C22(H22A,H22B,H22C), C26(H26A,
 H26B,H26C), C27(H27A,H27B,H27C), C29(H29A,H29B,H29C), C30(H30A,H30B,H30C),
 C32(H32A,H32B,H32C), C33(H33A,H33B,H33C), C37(H37A,H37B,H37C), C38(H38A,H38B,
 H38C), C40(H40A,H40B,H40C), C41(H41A,H41B,H41C), C43(H43A,H43B,H43C), C44(H44A,
 H44B,H44C), C49(H49A,H49B,H49C), C56(H56A,H56B,H56C), C62(H62A,H62B,H62C),
 C63(H63A,H63B,H63C), C65(H65A,H65B,H65C), C66(H66A,H66B,H66C), C68(H68A,H68B,
 H68C), C69(H69A,H69B,H69C), C73(H73A,H73B,H73C), C74(H74A,H74B,H74C), C76(H76A,
 H76B,H76C), C77(H77A,H77B,H77C), C79(H79A,H79B,H79C), C80(H80A,H80B,H80C),
 C84(H84A,H84B,H84C), C85(H85A,H85B,H85C), C87(H87A,H87B,H87C), C88(H88A,H88B,
 H88C), C90(H90A,H90B,H90C), C91(H91A,H91B,H91C), C96(H96A,H96B,H96C),
 C103(H10G,H10H,H10I), C107(H10D,H10E,H10F), C111(H11D,H11E,H11F), C112(H11G,
 H11H,H11I), C114(H11J,H11K,H11L), C115(H11M,H11N,H11O), C117(H11P,H11Q,H11R),
 C118(H11S,H11T,H11U)
;
_olex2_submission_special_instructions 'No special instructions were received'

loop_
_space_group_symop_operation_xyz
'x, y, z'
'-x, -y, -z'

loop_
_atom_site_label
_atom_site_type_symbol
_atom_site_fract_x
_atom_site_fract_y
_atom_site_fract_z
_atom_site_U_iso_or_equiv
_atom_site_adp_type
_atom_site_occupancy
_atom_site_site_symmetry_order
_atom_site_calc_flag
_atom_site_refinement_flags_posn
_atom_site_refinement_flags_adp
_atom_site_refinement_flags_occupancy
Ag1 Ag 0.99935(9) 0.89320(8) -0.14590(4) 0.0419(3) Uani 1 1 d . . .
Ag2 Ag 0.88922(7) 1.00476(6) -0.12806(3) 0.0308(2) Uani 1 1 d . . .
Ag3 Ag 0.84954(13) 0.85648(14) -0.06392(5) 0.0769(6) Uani 1 1 d . . .
Ag4 Ag 1.00536(18) 1.02983(16) 0.00386(8) 0.0406(6) Uani 0.5 1 d . . .
Ag6 Ag 0.87917(9) 0.95651(8) 0.07270(4) 0.0437(3) Uani 1 1 d . . .
Ag5 Ag 0.92647(11) 1.11585(12) -0.04021(4) 0.0817(6) Uani 1 1 d . . .
Ag7 Ag 0.91604(8) 0.81321(8) 0.11885(4) 0.0396(3) Uani 1 1 d . . .
Ag8 Ag 0.39483(8) 0.86969(8) 0.35829(4) 0.0374(3) Uani 1 1 d . . .
Ag9 Ag 0.500000 1.000000 0.500000 0.0415(4) Uani 1 2 d S T P
Ag10 Ag 0.30052(8) 0.89731(7) 0.52402(3) 0.0354(3) Uani 1 1 d . . .
Ag11 Ag 0.40083(7) 0.86214(7) 0.62520(3) 0.0322(2) Uani 1 1 d . . .
Ag12 Ag 0.38196(6) 1.02693(6) 0.61180(3) 0.0243(2) Uani 1 1 d . . .
Ag13 Ag 0.58666(7) 0.96605(7) 0.58316(3) 0.0306(2) Uani 1 1 d . . .
Ag14 Ag 0.51149(8) 1.17223(8) 0.54577(4) 0.0387(3) Uani 1 1 d . . .
C1 C 0.8442(10) 0.8663(9) -0.1420(4) 0.032(3) Uani 1 1 d . . .
C2 C 0.8104(10) 0.7863(10) -0.1527(5) 0.035(3) Uani 1 1 d . . .
C3 C 0.7728(14) 0.6562(13) -0.2344(6) 0.070(6) Uani 1 1 d . . .
H3 H 0.733904 0.591367 -0.246808 0.084 Uiso 1 1 calc R . .
C4 C 0.8777(15) 0.676(2) -0.2315(9) 0.117(13) Uani 1 1 d . . .
H4A H 0.883958 0.635584 -0.253977 0.176 Uiso 1 1 calc GR . .
H4B H 0.897683 0.666625 -0.200622 0.176 Uiso 1 1 calc GR . .
H4C H 0.917014 0.739937 -0.238209 0.176 Uiso 1 1 calc GR . .
C6 C 0.6141(12) 0.6399(13) -0.1802(8) 0.065(6) Uani 1 1 d . . .
H6 H 0.611389 0.686913 -0.200086 0.078 Uiso 1 1 calc R . .
C7 C 0.580(2) 0.652(3) -0.1373(13) 0.19(2) Uani 1 1 d . . .
H7A H 0.520988 0.654617 -0.144099 0.279 Uiso 1 1 calc GR . .
H7B H 0.626464 0.708120 -0.120157 0.279 Uiso 1 1 calc GR . .
H7C H 0.568327 0.599709 -0.118769 0.279 Uiso 1 1 calc GR . .
C8 C 0.5463(15) 0.5480(16) -0.2054(10) 0.097(9) Uani 1 1 d . . .
H8A H 0.530943 0.499697 -0.184041 0.146 Uiso 1 1 calc GR . .
H8B H 0.575559 0.535865 -0.230751 0.146 Uiso 1 1 calc GR . .
H8C H 0.488800 0.549328 -0.217529 0.146 Uiso 1 1 calc GR . .
C9 C 0.7575(17) 0.5886(12) -0.1316(9) 0.080(7) Uani 1 1 d . . .
H9 H 0.715147 0.582651 -0.107516 0.096 Uiso 1 1 calc R . .
C10 C 0.8496(17) 0.6210(13) -0.1072(7) 0.079(7) Uani 1 1 d . . .
H10A H 0.844950 0.587075 -0.079814 0.118 Uiso 1 1 calc GR . .
H10B H 0.875915 0.686103 -0.098073 0.118 Uiso 1 1 calc GR . .
H10C H 0.890417 0.611867 -0.127204 0.118 Uiso 1 1 calc GR . .
C11 C 0.719(2) 0.4895(15) -0.1549(12) 0.146(17) Uani 1 1 d . . .
H11A H 0.763369 0.488929 -0.175447 0.219 Uiso 1 1 calc GR . .
H11B H 0.658216 0.471257 -0.172510 0.219 Uiso 1 1 calc GR . .
H11C H 0.711581 0.446708 -0.131161 0.219 Uiso 1 1 calc GR . .
C12 C 0.9210(10) 1.1404(10) -0.1163(5) 0.033(3) Uani 1 1 d . . .
C13 C 0.9353(10) 1.2185(9) -0.1121(5) 0.033(3) Uani 1 1 d . . .
C15 C 1.0319(13) 1.5047(10) -0.0635(5) 0.049(4) Uani 1 1 d . . .
H15A H 0.972854 1.488133 -0.050376 0.074 Uiso 1 1 calc GR . .
H15B H 1.031288 1.532303 -0.092594 0.074 Uiso 1 1 calc GR . .
H15C H 1.084394 1.548489 -0.042065 0.074 Uiso 1 1 calc GR . .
C16 C 1.0532(13) 1.3819(12) -0.0269(5) 0.050(4) Uani 1 1 d . . .
H16A H 1.108350 1.428436 -0.007828 0.075 Uiso 1 1 calc GR . .
H16B H 1.060958 1.327383 -0.031981 0.075 Uiso 1 1 calc GR . .
H16C H 0.997117 1.366005 -0.011222 0.075 Uiso 1 1 calc GR . .
C17 C 0.8268(12) 1.3241(10) -0.1020(5) 0.045(4) Uani 1 1 d . . .
H17 H 0.830604 1.385494 -0.105290 0.054 Uiso 1 1 calc R . .
C18 C 0.7484(13) 1.2580(13) -0.1379(7) 0.064(5) Uani 1 1 d . . .
H18A H 0.740570 1.196264 -0.134962 0.096 Uiso 1 1 calc GR . .
H18B H 0.764848 1.276898 -0.168658 0.096 Uiso 1 1 calc GR . .
H18C H 0.689711 1.258679 -0.132919 0.096 Uiso 1 1 calc GR . .
C19 C 0.8049(14) 1.2994(14) -0.0533(6) 0.060(5) Uani 1 1 d . . .
H19A H 0.745858 1.299190 -0.048101 0.090 Uiso 1 1 calc GR . .
H19B H 0.855626 1.344436 -0.031507 0.090 Uiso 1 1 calc GR . .
H19C H 0.799050 1.238766 -0.048865 0.090 Uiso 1 1 calc GR . .
C20 C 0.9660(12) 1.3658(10) -0.1752(5) 0.042(4) Uani 1 1 d . . .
H20 H 0.917145 1.313097 -0.195519 0.050 Uiso 1 1 calc R . .
C21 C 1.0597(13) 1.3760(13) -0.1860(5) 0.055(5) Uani 1 1 d . . .
H21A H 1.068152 1.390646 -0.218012 0.083 Uiso 1 1 calc GR . .
H21B H 1.061806 1.318710 -0.181304 0.083 Uiso 1 1 calc GR . .
H21C H 1.109929 1.425165 -0.165733 0.083 Uiso 1 1 calc GR . .
C22 C 0.9547(18) 1.4504(14) -0.1879(7) 0.071(6) Uani 1 1 d . . .
H22A H 0.999396 1.503464 -0.167755 0.107 Uiso 1 1 calc GR . .
H22B H 0.890685 1.438813 -0.184115 0.107 Uiso 1 1 calc GR . .
H22C H 0.966747 1.462347 -0.219866 0.107 Uiso 1 1 calc GR . .
C23 C 0.8594(11) 0.9692(11) -0.0058(4) 0.039(3) Uani 1 1 d . . .
C24 C 0.7811(12) 0.9470(11) 0.0053(5) 0.046(4) Uani 1 1 d . . .
C25 C 0.6111(14) 0.9353(14) -0.0440(6) 0.059(5) Uani 1 1 d . . .
H25 H 0.546808 0.926952 -0.040601 0.071 Uiso 1 1 calc R . .
C26 C 0.6676(17) 1.0337(16) -0.0611(8) 0.093(8) Uani 1 1 d . . .
H26A H 0.684027 1.079389 -0.035603 0.139 Uiso 1 1 calc GR . .
H26B H 0.628910 1.043138 -0.085754 0.139 Uiso 1 1 calc GR . .
H26C H 0.724973 1.039643 -0.072755 0.139 Uiso 1 1 calc GR . .
C27 C 0.597(2) 0.853(2) -0.0755(9) 0.116(11) Uani 1 1 d . . .
H27A H 0.609638 0.871798 -0.106649 0.174 Uiso 1 1 calc GR . .
H27B H 0.532729 0.804014 -0.075954 0.174 Uiso 1 1 calc GR . .
H27C H 0.640815 0.830621 -0.063757 0.174 Uiso 1 1 calc GR . .
C28 C 0.5927(11) 0.8058(10) 0.0357(6) 0.049(4) Uani 1 1 d . . .
H28 H 0.586552 0.761401 0.010325 0.059 Uiso 1 1 calc R . .
C29 C 0.4915(14) 0.7878(15) 0.0425(10) 0.084(7) Uani 1 1 d . . .
H29A H 0.451510 0.722360 0.044889 0.126 Uiso 1 1 calc GR . .
H29B H 0.466376 0.807994 0.016170 0.126 Uiso 1 1 calc GR . .
H29C H 0.492884 0.821567 0.070595 0.126 Uiso 1 1 calc GR . .
C30 C 0.6361(13) 0.7846(12) 0.0774(8) 0.066(5) Uani 1 1 d . . .
H30A H 0.633775 0.819303 0.104330 0.098 Uiso 1 1 calc GR . .
H30B H 0.701505 0.801276 0.073738 0.098 Uiso 1 1 calc GR . .
H30C H 0.601541 0.719156 0.081701 0.098 Uiso 1 1 calc GR . .
C31 C 0.6763(15) 1.0206(14) 0.0582(6) 0.062(5) Uani 1 1 d . . .
H31 H 0.729817 1.077064 0.048860 0.074 Uiso 1 1 calc R . .
C32 C 0.5980(17) 1.0391(19) 0.0556(8) 0.085(7) Uani 1 1 d . . .
H32A H 0.543853 0.987360 0.066104 0.127 Uiso 1 1 calc GR . .
H32B H 0.582573 1.048331 0.023736 0.127 Uiso 1 1 calc GR . .
H32C H 0.614181 1.094203 0.075047 0.127 Uiso 1 1 calc GR . .
C33 C 0.7057(14) 1.0108(14) 0.1077(7) 0.068(5) Uani 1 1 d . . .
H33A H 0.734034 1.070384 0.124974 0.101 Uiso 1 1 calc GR . .
H33B H 0.751417 0.987685 0.108213 0.101 Uiso 1 1 calc GR . .
H33C H 0.650528 0.967978 0.121845 0.101 Uiso 1 1 calc GR . .
C34 C 0.9009(11) 0.9440(9) 0.1427(4) 0.037(3) Uani 1 1 d . . .
C35 C 0.8938(9) 0.9230(9) 0.1826(4) 0.031(3) Uani 1 1 d . . .
C36 C 0.9929(10) 0.9286(11) 0.2752(5) 0.043(4) Uani 1 1 d . . .
H36 H 0.983774 0.921342 0.308399 0.051 Uiso 1 1 calc R . .
C37 C 1.0614(12) 1.0275(12) 0.2703(6) 0.053(4) Uani 1 1 d . . .
H37A H 1.122795 1.041637 0.286084 0.079 Uiso 1 1 calc GR . .
H37B H 1.038609 1.066796 0.283950 0.079 Uiso 1 1 calc GR . .
H37C H 1.067170 1.038128 0.237718 0.079 Uiso 1 1 calc GR . .
C38 C 1.0317(13) 0.8635(14) 0.2600(6) 0.058(5) Uani 1 1 d . . .
H38A H 1.048991 0.874731 0.228668 0.087 Uiso 1 1 calc GR . .
H38B H 0.983503 0.800078 0.260993 0.087 Uiso 1 1 calc GR . .
H38C H 1.087124 0.874819 0.280812 0.087 Uiso 1 1 calc GR . .
C39 C 0.8174(12) 0.9626(11) 0.2667(5) 0.044(4) Uani 1 1 d . . .
H39 H 0.748588 0.924373 0.257785 0.053 Uiso 1 1 calc R . .
C40 C 0.8426(12) 1.0516(11) 0.2461(5) 0.046(4) Uani 1 1 d . . .
H40A H 0.816087 1.084607 0.262543 0.068 Uiso 1 1 calc GR . .
H40B H 0.817357 1.040312 0.213735 0.068 Uiso 1 1 calc GR . .
H40C H 0.911006 1.088204 0.248621 0.068 Uiso 1 1 calc GR . .
C41 C 0.8294(16) 0.9707(13) 0.3197(6) 0.063(5) Uani 1 1 d . . .
H41A H 0.896243 1.002563 0.330760 0.095 Uiso 1 1 calc GR . .
H41B H 0.800589 0.909623 0.331068 0.095 Uiso 1 1 calc GR . .
H41C H 0.798818 1.005135 0.330759 0.095 Uiso 1 1 calc GR . .
C42 C 0.7950(11) 0.7674(10) 0.2418(5) 0.040(3) Uani 1 1 d . . .
H42 H 0.830179 0.736909 0.229844 0.048 Uiso 1 1 calc R . .
C43 C 0.7713(13) 0.7343(11) 0.2889(6) 0.054(4) Uani 1 1 d . . .
H43A H 0.739984 0.765406 0.302779 0.081 Uiso 1 1 calc GR . .
H43B H 0.829056 0.747613 0.308344 0.081 Uiso 1 1 calc GR . .
H43C H 0.729596 0.668316 0.286254 0.081 Uiso 1 1 calc GR . .
C44 C 0.7056(11) 0.7373(12) 0.2080(6) 0.056(5) Uani 1 1 d . . .
H44A H 0.669271 0.670565 0.205705 0.084 Uiso 1 1 calc GR . .
H44B H 0.723319 0.758551 0.177715 0.084 Uiso 1 1 calc GR . .
H44C H 0.667441 0.763573 0.219217 0.084 Uiso 1 1 calc GR . .
C45 C 0.8143(11) 0.7400(11) 0.0159(5) 0.040(3) Uani 1 1 d . . .
C46 C 0.7617(11) 0.6657(10) 0.0460(5) 0.042(4) Uani 1 1 d . . .
C47 C 0.6895(14) 0.5859(12) 0.0253(6) 0.063(5) Uani 1 1 d . . .
H47 H 0.675030 0.579738 -0.007028 0.076 Uiso 1 1 calc R . .
C48 C 0.6377(15) 0.5143(14) 0.0514(8) 0.075(6) Uani 1 1 d . . .
C49 C 0.559(2) 0.4258(18) 0.0310(10) 0.129(13) Uani 1 1 d . . .
H49A H 0.504156 0.433793 0.021887 0.194 Uiso 1 1 calc GR . .
H49B H 0.543869 0.379945 0.053724 0.194 Uiso 1 1 calc GR . .
H49C H 0.578286 0.405517 0.004027 0.194 Uiso 1 1 calc GR . .
C50 C 0.6649(13) 0.5275(12) 0.0984(7) 0.062(5) Uani 1 1 d . . .
H50 H 0.631719 0.480467 0.117768 0.075 Uiso 1 1 calc R . .
C51 C 0.7388(12) 0.6075(10) 0.1170(6) 0.047(4) Uani 1 1 d . . .
H51 H 0.756441 0.614653 0.149148 0.056 Uiso 1 1 calc R . .
C52 C 0.9369(10) 1.1800(10) 0.0580(5) 0.035(3) Uani 1 1 d . . .
C53 C 0.9067(11) 1.2157(8) 0.0976(5) 0.036(3) Uani 1 1 d . . .
C54 C 0.8538(13) 1.2610(12) 0.0882(7) 0.057(5) Uani 1 1 d . . .
H54 H 0.840007 1.271355 0.057465 0.069 Uiso 1 1 calc R . .
C55 C 0.8214(14) 1.2907(11) 0.1238(8) 0.063(6) Uani 1 1 d . . .
C56 C 0.761(2) 1.3374(16) 0.1143(10) 0.097(9) Uani 1 1 d . . .
H56A H 0.792640 1.388088 0.094952 0.146 Uiso 1 1 calc GR . .
H56B H 0.752116 1.360875 0.143352 0.146 Uiso 1 1 calc GR . .
H56C H 0.700363 1.293493 0.098458 0.146 Uiso 1 1 calc GR . .
C57 C 0.8454(13) 1.2777(11) 0.1673(8) 0.062(5) Uani 1 1 d . . .
H57 H 0.826970 1.299893 0.192567 0.075 Uiso 1 1 calc R . .
C58 C 0.8974(13) 1.2311(11) 0.1743(6) 0.050(4) Uani 1 1 d . . .
H58 H 0.912403 1.220941 0.204908 0.060 Uiso 1 1 calc R . .
C59 C 0.6047(8) 0.9597(9) 0.5061(4) 0.022(2) Uani 1 1 d . . .
C60 C 0.6568(9) 0.9278(8) 0.5212(4) 0.026(3) Uani 1 1 d . . .
C61 C 0.6779(13) 0.7799(12) 0.5698(7) 0.058(5) Uani 1 1 d . . .
H61 H 0.622877 0.737992 0.547808 0.070 Uiso 1 1 calc R . .
C62 C 0.738(2) 0.729(2) 0.5785(12) 0.130(14) Uani 1 1 d . . .
H62A H 0.794317 0.767040 0.599651 0.196 Uiso 1 1 calc GR . .
H62B H 0.757312 0.716661 0.549368 0.196 Uiso 1 1 calc GR . .
H62C H 0.701042 0.670998 0.591984 0.196 Uiso 1 1 calc GR . .
C63 C 0.6389(14) 0.7877(14) 0.6113(7) 0.067(5) Uani 1 1 d . . .
H63A H 0.615386 0.729932 0.626087 0.100 Uiso 1 1 calc GR . .
H63B H 0.587239 0.801802 0.603629 0.100 Uiso 1 1 calc GR . .
H63C H 0.687629 0.836631 0.632285 0.100 Uiso 1 1 calc GR . .
C64 C 0.7773(10) 0.8549(9) 0.4832(5) 0.033(3) Uani 1 1 d . . .
H64 H 0.822920 0.831767 0.492115 0.040 Uiso 1 1 calc R . .
C65 C 0.8285(17) 0.9385(14) 0.4560(7) 0.070(6) Uani 1 1 d . . .
H65A H 0.853579 0.921747 0.430237 0.105 Uiso 1 1 calc GR . .
H65B H 0.880163 0.986815 0.476060 0.105 Uiso 1 1 calc GR . .
H65C H 0.784686 0.960301 0.444317 0.105 Uiso 1 1 calc GR . .
C66 C 0.6954(15) 0.7786(13) 0.4547(7) 0.065(5) Uani 1 1 d . . .
H66A H 0.642349 0.791812 0.451962 0.097 Uiso 1 1 calc GR . .
H66B H 0.677471 0.721291 0.469480 0.097 Uiso 1 1 calc GR . .
H66C H 0.713071 0.772965 0.424111 0.097 Uiso 1 1 calc GR . .
C67 C 0.8437(13) 0.9817(13) 0.5724(6) 0.052(4) Uani 1 1 d . . .
H67 H 0.864471 1.032613 0.551409 0.062 Uiso 1 1 calc R . .
C68 C 0.9281(16) 0.969(2) 0.5832(11) 0.118(13) Uani 1 1 d . . .
H68A H 0.977225 1.023080 0.601178 0.177 Uiso 1 1 calc GR . .
H68B H 0.951037 0.960179 0.554597 0.177 Uiso 1 1 calc GR . .
H68C H 0.911641 0.915279 0.600943 0.177 Uiso 1 1 calc GR . .
C69 C 0.8234(12) 1.0205(10) 0.6149(5) 0.045(4) Uani 1 1 d . . .
H69A H 0.813218 0.978804 0.639458 0.068 Uiso 1 1 calc GR . .
H69B H 0.767127 1.027603 0.607790 0.068 Uiso 1 1 calc GR . .
H69C H 0.876792 1.080019 0.624987 0.068 Uiso 1 1 calc GR . .
C70 C 0.5554(9) 0.9754(10) 0.6503(5) 0.032(3) Uani 1 1 d . . .
C71 C 0.5388(9) 0.9693(9) 0.6901(4) 0.029(3) Uani 1 1 d . . .
C72 C 0.6449(12) 0.9740(13) 0.7796(5) 0.054(4) Uani 1 1 d . . .
H72 H 0.642487 0.972511 0.813531 0.065 Uiso 1 1 calc R . .
C73 C 0.6578(16) 0.8893(15) 0.7623(8) 0.074(6) Uani 1 1 d . . .
H73A H 0.660124 0.888998 0.728998 0.111 Uiso 1 1 calc GR . .
H73B H 0.604998 0.832503 0.769786 0.111 Uiso 1 1 calc GR . .
H73C H 0.716410 0.894253 0.777440 0.111 Uiso 1 1 calc GR . .
C74 C 0.7250(12) 1.0621(15) 0.7705(6) 0.064(5) Uani 1 1 d . . .
H74A H 0.779876 1.074082 0.791874 0.097 Uiso 1 1 calc GR . .
H74B H 0.708492 1.111346 0.774703 0.097 Uiso 1 1 calc GR . .
H74C H 0.739439 1.059011 0.738934 0.097 Uiso 1 1 calc GR . .
C75 C 0.4318(11) 0.8437(10) 0.7609(5) 0.041(4) Uani 1 1 d . . .
H75 H 0.446057 0.799660 0.743777 0.049 Uiso 1 1 calc R . .
C76 C 0.4293(15) 0.8187(14) 0.8108(6) 0.071(6) Uani 1 1 d . . .
H76A H 0.412252 0.857868 0.828966 0.107 Uiso 1 1 calc GR . .
H76B H 0.491232 0.827476 0.823076 0.107 Uiso 1 1 calc GR . .
H76C H 0.382794 0.754751 0.812270 0.107 Uiso 1 1 calc GR . .
C77 C 0.3354(11) 0.8262(10) 0.7402(5) 0.048(4) Uani 1 1 d . . .
H77A H 0.292070 0.760667 0.738785 0.072 Uiso 1 1 calc GR . .
H77B H 0.339355 0.847534 0.709213 0.072 Uiso 1 1 calc GR . .
H77C H 0.312498 0.859065 0.759350 0.072 Uiso 1 1 calc GR . .
C78 C 0.5133(12) 1.0597(10) 0.7736(5) 0.048(4) Uani 1 1 d . . .
H78 H 0.571951 1.114869 0.767561 0.058 Uiso 1 1 calc R . .
C79 C 0.4340(14) 1.0711(12) 0.7485(7) 0.058(5) Uani 1 1 d . . .
H79A H 0.375435 1.013786 0.747560 0.087 Uiso 1 1 calc GR . .
H79B H 0.448141 1.087075 0.717089 0.087 Uiso 1 1 calc GR . .
H79C H 0.427235 1.119713 0.764537 0.087 Uiso 1 1 calc GR . .
C80 C 0.5105(16) 1.0661(14) 0.8250(6) 0.067(5) Uani 1 1 d . . .
H80A H 0.518717 1.126438 0.834762 0.100 Uiso 1 1 calc GR . .
H80B H 0.561060 1.056960 0.840642 0.100 Uiso 1 1 calc GR . .
H80C H 0.449966 1.019023 0.832918 0.100 Uiso 1 1 calc GR . .
C81 C 0.4810(9) 1.1627(9) 0.6217(4) 0.029(3) Uani 1 1 d . . .
C82 C 0.5395(9) 1.2440(8) 0.6277(5) 0.029(3) Uani 1 1 d . . .
C83 C 0.7283(9) 1.4124(9) 0.6359(5) 0.036(3) Uani 1 1 d . . .
H83 H 0.751703 1.374099 0.652799 0.043 Uiso 1 1 calc R . .
C84 C 0.7473(11) 1.4059(11) 0.5871(5) 0.043(4) Uani 1 1 d . . .
H84A H 0.730465 1.446072 0.569125 0.065 Uiso 1 1 calc GR . .
H84B H 0.709849 1.342809 0.574136 0.065 Uiso 1 1 calc GR . .
H84C H 0.814025 1.424502 0.586156 0.065 Uiso 1 1 calc GR . .
C85 C 0.7893(13) 1.5111(12) 0.6581(8) 0.078(7) Uani 1 1 d . . .
H85A H 0.855044 1.524269 0.662744 0.117 Uiso 1 1 calc GR . .
H85B H 0.767920 1.516674 0.687718 0.117 Uiso 1 1 calc GR . .
H85C H 0.783297 1.554516 0.637773 0.117 Uiso 1 1 calc GR . .
C86 C 0.5369(11) 1.4241(9) 0.6198(6) 0.042(4) Uani 1 1 d . . .
H86 H 0.469004 1.381814 0.621504 0.051 Uiso 1 1 calc R . .
C87 C 0.5480(14) 1.4374(11) 0.5687(6) 0.057(5) Uani 1 1 d . . .
H87A H 0.508022 1.463083 0.556188 0.086 Uiso 1 1 calc GR . .
H87B H 0.529379 1.378471 0.552315 0.086 Uiso 1 1 calc GR . .
H87C H 0.613548 1.479280 0.564989 0.086 Uiso 1 1 calc GR . .
C88 C 0.5576(15) 1.5142(11) 0.6459(7) 0.060(5) Uani 1 1 d . . .
H88A H 0.623936 1.558196 0.645836 0.091 Uiso 1 1 calc GR . .
H88B H 0.543035 1.502728 0.677663 0.091 Uiso 1 1 calc GR . .
H88C H 0.518790 1.538995 0.630972 0.091 Uiso 1 1 calc GR . .
C89 C 0.5952(10) 1.3677(9) 0.7114(5) 0.038(3) Uani 1 1 d . . .
H89 H 0.625432 1.433233 0.723046 0.045 Uiso 1 1 calc R . .
C90 C 0.4923(11) 1.3254(10) 0.7218(6) 0.047(4) Uani 1 1 d . . .
H90A H 0.459189 1.261302 0.710085 0.071 Uiso 1 1 calc GR . .
H90B H 0.462250 1.358693 0.706921 0.071 Uiso 1 1 calc GR . .
H90C H 0.490156 1.329450 0.755034 0.071 Uiso 1 1 calc GR . .
C91 C 0.6496(14) 1.3252(12) 0.7370(5) 0.055(5) Uani 1 1 d . . .
H91A H 0.639851 1.324217 0.769548 0.083 Uiso 1 1 calc GR . .
H91B H 0.716500 1.361386 0.733780 0.083 Uiso 1 1 calc GR . .
H91C H 0.627240 1.262709 0.724068 0.083 Uiso 1 1 calc GR . .
C92 C 0.2435(11) 0.8117(9) 0.4317(5) 0.035(3) Uani 1 1 d . . .
C93 C 0.1887(9) 0.7687(8) 0.3852(4) 0.026(3) Uani 1 1 d . . .
C94 C 0.0912(11) 0.7166(10) 0.3827(5) 0.042(4) Uani 1 1 d . . .
H94 H 0.060413 0.707920 0.409694 0.050 Uiso 1 1 calc R . .
C95 C 0.0396(11) 0.6773(10) 0.3404(5) 0.041(3) Uani 1 1 d . . .
C96 C -0.0644(12) 0.6187(13) 0.3363(7) 0.064(5) Uani 1 1 d . . .
H96A H -0.083867 0.598167 0.366533 0.096 Uiso 1 1 calc GR . .
H96B H -0.082142 0.565520 0.315015 0.096 Uiso 1 1 calc GR . .
H96C H -0.095320 0.653799 0.324794 0.096 Uiso 1 1 calc GR . .
C97 C 0.0885(12) 0.6923(12) 0.3022(5) 0.047(4) Uani 1 1 d . . .
H97 H 0.056219 0.665223 0.272927 0.056 Uiso 1 1 calc R . .
C98 C 0.1826(10) 0.7457(10) 0.3070(5) 0.040(3) Uani 1 1 d . . .
H98 H 0.214345 0.757619 0.280257 0.048 Uiso 1 1 calc R . .
C99 C 0.5871(9) 1.2533(9) 0.4607(5) 0.031(3) Uani 1 1 d . . .
C100 C 0.6185(9) 1.3195(9) 0.4234(4) 0.030(3) Uani 1 1 d . . .
C101 C 0.6393(10) 1.4073(9) 0.4322(5) 0.034(3) Uani 1 1 d . . .
H101 H 0.632417 1.426980 0.461638 0.041 Uiso 1 1 calc R . .
C102 C 0.6708(11) 1.4698(9) 0.3984(5) 0.037(3) Uani 1 1 d . . .
C103 C 0.7006(13) 1.5702(10) 0.4082(6) 0.052(4) Uani 1 1 d . . .
H10G H 0.672328 1.577918 0.435135 0.078 Uiso 1 1 calc GR . .
H10H H 0.679604 1.593216 0.381647 0.078 Uiso 1 1 calc GR . .
H10I H 0.769005 1.604185 0.414230 0.078 Uiso 1 1 calc GR . .
C104 C 0.6787(11) 1.4376(9) 0.3565(5) 0.041(4) Uani 1 1 d . . .
H104 H 0.701732 1.477784 0.332808 0.049 Uiso 1 1 calc R . .
C105 C 0.6528(11) 1.3453(9) 0.3490(5) 0.037(3) Uani 1 1 d . . .
H105 H 0.654503 1.322629 0.319243 0.044 Uiso 1 1 calc R . .
C106 C 1.0430(12) 1.4183(10) -0.0720(5) 0.040(3) Uani 1 1 d . . .
H106 H 1.102537 1.436984 -0.086278 0.048 Uiso 1 1 calc R . .
C107 C 0.752(2) 0.7114(17) -0.2657(8) 0.117(12) Uani 1 1 d . . .
H10D H 0.796996 0.775881 -0.257922 0.176 Uiso 1 1 calc GR . .
H10E H 0.688507 0.701813 -0.263408 0.176 Uiso 1 1 calc GR . .
H10F H 0.757697 0.694305 -0.297079 0.176 Uiso 1 1 calc GR . .
C108 C 0.2759(9) 0.8934(8) 0.6015(4) 0.025(3) Uani 1 1 d . . .
C109 C 0.2066(9) 0.8205(9) 0.5890(4) 0.028(3) Uani 1 1 d . . .
C110 C 0.0194(10) 0.7162(10) 0.5290(5) 0.038(3) Uani 1 1 d . . .
H110 H 0.042160 0.701005 0.501079 0.045 Uiso 1 1 calc R . .
C111 C -0.0837(11) 0.6430(12) 0.5287(6) 0.051(4) Uani 1 1 d . . .
H11D H -0.111832 0.658916 0.553378 0.077 Uiso 1 1 calc GR . .
H11E H -0.086592 0.583584 0.533380 0.077 Uiso 1 1 calc GR . .
H11F H -0.118331 0.640032 0.499104 0.077 Uiso 1 1 calc GR . .
C112 C 0.0276(13) 0.8121(11) 0.5233(7) 0.056(5) Uani 1 1 d . . .
H11G H -0.010999 0.810430 0.495388 0.084 Uiso 1 1 calc GR . .
H11H H 0.093187 0.856216 0.521034 0.084 Uiso 1 1 calc GR . .
H11I H 0.005847 0.830324 0.549936 0.084 Uiso 1 1 calc GR . .
C113 C 0.1317(9) 0.6203(9) 0.5673(5) 0.035(3) Uani 1 1 d . . .
H113 H 0.183122 0.629735 0.591599 0.042 Uiso 1 1 calc R . .
C114 C 0.0504(12) 0.5227(10) 0.5711(7) 0.053(4) Uani 1 1 d . . .
H11J H -0.005133 0.514053 0.551161 0.080 Uiso 1 1 calc GR . .
H11K H 0.035582 0.514968 0.602916 0.080 Uiso 1 1 calc GR . .
H11L H 0.069531 0.477452 0.561541 0.080 Uiso 1 1 calc GR . .
C115 C 0.1712(10) 0.6274(9) 0.5214(5) 0.039(3) Uani 1 1 d . . .
H11M H 0.197648 0.585318 0.519121 0.058 Uiso 1 1 calc GR . .
H11N H 0.220327 0.689961 0.519071 0.058 Uiso 1 1 calc GR . .
H11O H 0.120878 0.611516 0.496434 0.058 Uiso 1 1 calc GR . .
C116 C 0.0399(11) 0.6937(11) 0.6340(5) 0.050(4) Uani 1 1 d . . .
H116 H -0.019027 0.634246 0.628893 0.060 Uiso 1 1 calc R . .
C117 C 0.0103(15) 0.7660(15) 0.6451(7) 0.075(6) Uani 1 1 d . . .
H11P H -0.004654 0.762780 0.676905 0.113 Uiso 1 1 calc GR . .
H11Q H -0.045064 0.755210 0.624398 0.113 Uiso 1 1 calc GR . .
H11R H 0.061693 0.826592 0.641126 0.113 Uiso 1 1 calc GR . .
C118 C 0.1011(15) 0.6827(16) 0.6735(6) 0.080(7) Uani 1 1 d . . .
H11S H 0.149977 0.742949 0.686074 0.120 Uiso 1 1 calc GR . .
H11T H 0.130321 0.647199 0.662167 0.120 Uiso 1 1 calc GR . .
H11U H 0.062152 0.650788 0.697653 0.120 Uiso 1 1 calc GR . .
Cl1C Cl 0.7162(4) 0.4488(3) 0.23204(14) 0.0590(12) Uani 1 1 d . . .
N1 N 0.7876(8) 0.6766(8) 0.0908(4) 0.035(3) Uani 1 1 d . . .
N2 N 0.9280(9) 1.1995(8) 0.1400(4) 0.042(3) Uani 1 1 d . . .
N3 N 0.2335(8) 0.7827(8) 0.3476(4) 0.034(3) Uani 1 1 d . . .
N4 N 0.6255(7) 1.2875(7) 0.3823(4) 0.028(2) Uani 1 1 d . . .
O5 O 0.8895(7) 0.8083(7) 0.0333(3) 0.043(2) Uani 1 1 d . . .
O6 O 0.7789(9) 0.7333(8) -0.0244(4) 0.058(3) Uani 1 1 d . . .
O7 O 0.9088(9) 1.1922(9) 0.0185(4) 0.054(3) Uani 1 1 d . . .
O8 O 0.9877(7) 1.1431(7) 0.0657(3) 0.037(2) Uani 1 1 d . . .
O9 O 0.3311(7) 0.8464(6) 0.4344(3) 0.038(2) Uani 1 1 d . . .
O10 O 0.1974(7) 0.8142(7) 0.4619(3) 0.043(3) Uani 1 1 d . . .
O11 O 0.5637(8) 1.2796(7) 0.4949(3) 0.043(2) Uani 1 1 d . . .
O12 O 0.5876(6) 1.1787(6) 0.4549(3) 0.030(2) Uani 1 1 d . . .
O1C O 0.7839(15) 0.4238(16) 0.2467(9) 0.133(8) Uani 1 1 d . . .
O2C O 0.6285(11) 0.3870(10) 0.2465(5) 0.082(4) Uani 1 1 d . . .
O3C O 0.7447(14) 0.5364(10) 0.2506(8) 0.111(7) Uani 1 1 d . . .
O4C O 0.7042(18) 0.4474(14) 0.1849(6) 0.138(9) Uani 1 1 d . . .
Si1 Si 0.7395(3) 0.6636(2) -0.17489(13) 0.0335(8) Uani 1 1 d . . .
Si2 Si 0.9436(3) 1.3348(2) -0.11427(13) 0.0325(8) Uani 1 1 d . . .
Si3 Si 0.6598(3) 0.9243(3) 0.01443(15) 0.0428(10) Uani 1 1 d . . .
Si4 Si 0.8744(3) 0.8944(3) 0.24264(12) 0.0294(8) Uani 1 1 d . . .
Si5 Si 0.7427(3) 0.8858(3) 0.53856(13) 0.0298(8) Uani 1 1 d . . .
Si6 Si 0.5283(3) 0.9597(3) 0.75247(12) 0.0309(8) Uani 1 1 d . . .
Si7 Si 0.6028(3) 1.3665(2) 0.64760(13) 0.0298(8) Uani 1 1 d . . .
Si8 Si 0.0966(2) 0.7115(2) 0.57952(12) 0.0274(7) Uani 1 1 d . . .

loop_
_atom_site_aniso_label
_atom_site_aniso_U_11
_atom_site_aniso_U_22
_atom_site_aniso_U_33
_atom_site_aniso_U_23
_atom_site_aniso_U_13
_atom_site_aniso_U_12
Ag1 0.0503(7) 0.0461(7) 0.0277(6) -0.0026(5) 0.0025(5) 0.0218(6)
Ag2 0.0450(6) 0.0162(5) 0.0245(5) -0.0011(4) 0.0027(4) 0.0090(4)
Ag3 0.1071(13) 0.1278(15) 0.0474(8) 0.0542(9) 0.0466(8) 0.0897(12)
Ag4 0.0398(12) 0.0533(16) 0.0252(11) 0.0052(12) 0.0003(9) 0.0192(15)
Ag6 0.0671(8) 0.0368(6) 0.0191(5) 0.0019(4) 0.0008(5) 0.0183(6)
Ag5 0.0677(9) 0.0917(12) 0.0225(6) -0.0093(7) 0.0155(6) -0.0162(8)
Ag7 0.0440(6) 0.0329(6) 0.0328(6) 0.0059(4) 0.0035(5) 0.0104(5)
Ag8 0.0377(6) 0.0368(6) 0.0364(6) -0.0040(5) 0.0023(4) 0.0169(5)
Ag9 0.0512(9) 0.0752(12) 0.0241(7) 0.0075(7) 0.0090(6) 0.0503(9)
Ag10 0.0538(7) 0.0270(5) 0.0209(5) 0.0021(4) 0.0061(4) 0.0149(5)
Ag11 0.0406(6) 0.0247(5) 0.0307(5) 0.0029(4) 0.0069(4) 0.0144(4)
Ag12 0.0271(5) 0.0127(4) 0.0243(5) -0.0020(3) 0.0025(4) 0.0023(4)
Ag13 0.0396(6) 0.0339(5) 0.0174(5) 0.0012(4) 0.0076(4) 0.0159(5)
Ag14 0.0409(6) 0.0424(6) 0.0244(5) 0.0045(4) 0.0070(4) 0.0120(5)
C1 0.048(8) 0.022(7) 0.021(6) 0.004(5) 0.006(6) 0.012(6)
C2 0.049(8) 0.033(8) 0.026(7) 0.001(6) 0.004(6) 0.023(7)
C3 0.078(13) 0.045(10) 0.046(11) -0.032(9) 0.015(9) -0.005(9)
C4 0.052(12) 0.14(2) 0.105(19) -0.083(18) 0.027(12) -0.004(13)
C6 0.044(10) 0.047(10) 0.092(15) -0.032(10) 0.000(9) 0.014(8)
C7 0.077(18) 0.20(4) 0.19(4) -0.15(3) 0.05(2) -0.01(2)
C8 0.053(13) 0.070(15) 0.15(3) -0.047(16) 0.004(14) 0.019(11)
C9 0.090(15) 0.031(9) 0.099(17) -0.007(10) -0.036(13) 0.020(10)
C10 0.118(18) 0.041(10) 0.069(13) 0.004(9) -0.034(12) 0.036(11)
C11 0.18(3) 0.037(12) 0.19(3) -0.018(16) -0.12(3) 0.044(16)
C12 0.034(7) 0.035(8) 0.033(7) 0.009(6) 0.010(6) 0.018(6)
C13 0.049(8) 0.031(8) 0.025(7) 0.001(5) 0.000(6) 0.023(7)
C15 0.080(12) 0.021(7) 0.031(8) -0.004(6) 0.004(8) 0.012(7)
C16 0.066(11) 0.047(9) 0.035(8) 0.001(7) 0.003(8) 0.026(9)
C17 0.059(10) 0.031(8) 0.044(9) -0.001(7) 0.003(7) 0.020(7)
C18 0.050(11) 0.056(11) 0.075(13) 0.008(10) 0.008(9) 0.016(9)
C19 0.068(12) 0.065(12) 0.059(11) 0.016(9) 0.031(9) 0.037(10)
C20 0.060(10) 0.026(7) 0.029(7) 0.004(6) -0.001(7) 0.012(7)
C21 0.072(12) 0.068(12) 0.016(7) -0.001(7) 0.002(7) 0.025(10)
C22 0.128(19) 0.056(12) 0.047(11) 0.017(9) 0.018(11) 0.055(13)
C23 0.045(9) 0.046(9) 0.018(7) 0.012(6) 0.013(6) 0.012(7)
C24 0.053(10) 0.040(9) 0.032(8) 0.001(7) 0.002(7) 0.012(7)
C25 0.060(11) 0.078(13) 0.037(9) 0.006(9) -0.012(8) 0.033(10)
C26 0.092(17) 0.082(16) 0.078(16) 0.048(13) -0.006(13) 0.020(13)
C27 0.11(2) 0.15(3) 0.059(15) -0.021(16) -0.042(14) 0.04(2)
C28 0.050(9) 0.022(7) 0.062(11) -0.005(7) 0.009(8) 0.005(7)
C29 0.054(12) 0.056(13) 0.13(2) 0.026(13) 0.033(13) 0.013(10)
C30 0.056(11) 0.037(10) 0.093(15) 0.011(10) 0.012(10) 0.012(8)
C31 0.086(14) 0.057(11) 0.049(11) 0.007(9) 0.014(10) 0.039(11)
C32 0.088(16) 0.106(19) 0.061(14) -0.016(13) -0.010(12) 0.050(15)
C33 0.069(13) 0.055(11) 0.076(14) -0.015(10) 0.019(10) 0.025(10)
C34 0.058(9) 0.027(7) 0.018(7) -0.004(5) 0.003(6) 0.014(7)
C35 0.036(7) 0.029(7) 0.026(7) -0.004(5) 0.005(5) 0.011(6)
C36 0.033(8) 0.054(10) 0.038(8) 0.005(7) 0.002(6) 0.018(7)
C37 0.055(10) 0.052(10) 0.042(9) 0.019(8) -0.001(7) 0.018(8)
C38 0.052(10) 0.079(13) 0.055(11) -0.010(9) -0.009(8) 0.044(10)
C39 0.048(9) 0.049(9) 0.044(9) 0.008(7) 0.014(7) 0.029(8)
C40 0.055(10) 0.055(10) 0.041(9) 0.016(7) 0.014(7) 0.035(8)
C41 0.113(16) 0.051(11) 0.034(9) 0.014(8) 0.029(10) 0.042(11)
C42 0.044(8) 0.036(8) 0.044(9) 0.000(6) 0.018(7) 0.019(7)
C43 0.069(11) 0.035(9) 0.054(10) 0.020(8) 0.027(9) 0.018(8)
C44 0.041(9) 0.052(10) 0.053(10) -0.008(8) 0.014(8) 0.003(8)
C45 0.045(9) 0.044(9) 0.032(8) 0.005(6) 0.009(6) 0.022(7)
C46 0.042(8) 0.030(8) 0.038(8) -0.004(6) 0.006(6) 0.004(6)
C47 0.074(13) 0.043(10) 0.047(10) -0.008(8) 0.011(9) 0.007(9)
C48 0.066(13) 0.044(11) 0.083(15) 0.006(10) 0.013(11) -0.002(9)
C49 0.15(3) 0.071(17) 0.082(19) -0.005(14) 0.004(18) -0.016(17)
C50 0.060(11) 0.033(9) 0.064(12) 0.006(8) 0.013(9) -0.005(8)
C51 0.057(10) 0.031(8) 0.045(9) 0.013(7) 0.021(8) 0.013(7)
C52 0.045(8) 0.032(7) 0.030(7) 0.000(6) 0.009(6) 0.019(7)
C53 0.052(9) 0.010(6) 0.042(8) 0.000(5) 0.015(7) 0.011(6)
C54 0.062(11) 0.050(10) 0.068(12) 0.031(9) 0.037(9) 0.027(9)
C55 0.076(13) 0.035(9) 0.091(15) 0.028(9) 0.059(12) 0.028(9)
C56 0.13(2) 0.067(15) 0.14(2) 0.044(15) 0.063(19) 0.070(16)
C57 0.065(12) 0.030(9) 0.090(15) 0.002(9) 0.042(11) 0.015(8)
C58 0.071(11) 0.035(8) 0.037(9) 0.003(7) 0.025(8) 0.017(8)
C59 0.024(6) 0.039(7) 0.009(5) -0.001(5) 0.004(4) 0.020(6)
C60 0.040(7) 0.022(6) 0.013(5) -0.009(5) 0.002(5) 0.014(6)
C61 0.063(11) 0.049(10) 0.087(14) 0.042(10) 0.040(10) 0.040(9)
C62 0.16(3) 0.11(2) 0.20(3) 0.12(2) 0.12(3) 0.11(2)
C63 0.069(12) 0.066(13) 0.072(13) 0.041(11) 0.032(10) 0.032(10)
C64 0.035(7) 0.030(7) 0.040(8) -0.001(6) 0.002(6) 0.020(6)
C65 0.112(17) 0.067(13) 0.053(11) 0.023(10) 0.040(11) 0.054(13)
C66 0.088(14) 0.057(11) 0.055(11) -0.024(9) 0.001(10) 0.041(11)
C67 0.063(11) 0.058(11) 0.041(9) -0.010(8) 0.000(8) 0.035(9)
C68 0.064(14) 0.15(3) 0.14(3) -0.09(2) -0.046(15) 0.068(17)
C69 0.064(10) 0.033(8) 0.028(8) -0.006(6) -0.009(7) 0.016(7)
C70 0.031(7) 0.041(8) 0.027(7) 0.001(6) 0.002(5) 0.018(6)
C71 0.033(7) 0.031(7) 0.022(7) 0.004(5) 0.004(5) 0.013(6)
C72 0.046(9) 0.079(13) 0.028(8) -0.001(8) -0.011(7) 0.025(9)
C73 0.075(14) 0.077(14) 0.095(16) 0.029(12) 0.014(12) 0.054(12)
C74 0.037(9) 0.086(15) 0.048(10) -0.002(10) 0.000(8) 0.012(9)
C75 0.051(9) 0.031(8) 0.034(8) 0.017(6) 0.013(7) 0.011(7)
C76 0.083(14) 0.071(13) 0.033(9) 0.028(9) 0.005(9) 0.013(11)
C77 0.053(10) 0.030(8) 0.037(8) 0.008(6) 0.013(7) -0.002(7)
C78 0.059(10) 0.033(8) 0.026(8) -0.012(6) 0.013(7) 0.000(7)
C79 0.073(12) 0.049(10) 0.066(12) -0.001(9) 0.005(10) 0.040(10)
C80 0.098(15) 0.075(13) 0.029(9) -0.019(8) 0.006(9) 0.043(12)
C81 0.034(7) 0.023(7) 0.025(6) -0.005(5) 0.003(5) 0.011(6)
C82 0.036(7) 0.006(5) 0.039(7) -0.001(5) 0.016(6) 0.004(5)
C83 0.027(7) 0.026(7) 0.042(8) -0.003(6) 0.016(6) 0.001(6)
C84 0.040(8) 0.039(8) 0.049(9) -0.002(7) 0.019(7) 0.014(7)
C85 0.048(11) 0.042(10) 0.099(16) -0.031(10) 0.037(11) -0.021(8)
C86 0.045(9) 0.017(7) 0.058(10) -0.005(6) 0.012(7) 0.008(6)
C87 0.077(12) 0.022(8) 0.070(12) -0.008(7) 0.007(10) 0.022(8)
C88 0.083(13) 0.032(9) 0.074(13) 0.003(8) 0.015(10) 0.032(9)
C89 0.044(8) 0.026(7) 0.027(7) -0.005(5) 0.012(6) 0.003(6)
C90 0.052(9) 0.031(8) 0.048(9) -0.009(7) 0.025(8) 0.008(7)
C91 0.082(13) 0.049(10) 0.027(8) -0.009(7) 0.006(8) 0.024(9)
C92 0.048(9) 0.028(7) 0.034(8) 0.013(6) 0.009(6) 0.021(7)
C93 0.031(7) 0.015(6) 0.026(6) 0.002(5) -0.001(5) 0.007(5)
C94 0.047(9) 0.034(8) 0.040(8) 0.013(6) 0.006(7) 0.014(7)
C95 0.044(9) 0.032(8) 0.038(8) -0.001(6) -0.006(7) 0.013(7)
C96 0.051(11) 0.054(11) 0.059(12) 0.010(9) -0.011(9) 0.005(9)
C97 0.055(10) 0.052(10) 0.036(8) -0.003(7) -0.002(7) 0.027(8)
C98 0.040(8) 0.044(9) 0.027(7) -0.010(6) -0.003(6) 0.014(7)
C99 0.024(7) 0.030(7) 0.033(7) 0.003(6) 0.000(5) 0.007(6)
C100 0.029(7) 0.033(7) 0.028(7) -0.001(5) 0.001(5) 0.015(6)
C101 0.040(8) 0.029(7) 0.036(8) 0.003(6) 0.007(6) 0.017(6)
C102 0.048(9) 0.023(7) 0.041(8) 0.010(6) 0.006(7) 0.017(6)
C103 0.065(11) 0.020(7) 0.066(11) 0.006(7) 0.006(9) 0.016(7)
C104 0.063(10) 0.022(7) 0.036(8) 0.016(6) 0.007(7) 0.017(7)
C105 0.052(9) 0.030(7) 0.027(7) 0.004(6) 0.011(6) 0.017(7)
C106 0.059(10) 0.033(8) 0.026(7) 0.001(6) 0.011(6) 0.019(7)
C107 0.16(3) 0.062(15) 0.048(13) 0.002(11) -0.009(14) -0.016(16)
C108 0.029(7) 0.017(6) 0.026(6) 0.003(5) 0.006(5) 0.008(5)
C109 0.029(7) 0.023(7) 0.031(7) -0.008(5) 0.005(5) 0.010(6)
C110 0.033(8) 0.033(8) 0.047(9) 0.005(6) 0.006(6) 0.015(6)
C111 0.035(8) 0.045(9) 0.061(11) -0.006(8) -0.007(7) 0.010(7)
C112 0.054(10) 0.036(9) 0.073(12) 0.015(8) 0.003(9) 0.016(8)
C113 0.028(7) 0.017(6) 0.046(8) -0.002(6) -0.007(6) 0.003(5)
C114 0.055(10) 0.016(7) 0.074(12) -0.007(7) -0.007(9) 0.007(7)
C115 0.030(7) 0.026(7) 0.052(9) -0.009(6) -0.007(6) 0.009(6)
C116 0.034(8) 0.044(9) 0.038(8) -0.011(7) 0.012(6) -0.010(7)
C117 0.072(13) 0.073(14) 0.061(12) -0.019(10) 0.033(10) 0.015(11)
C118 0.084(15) 0.088(16) 0.028(9) 0.009(9) 0.013(9) 0.007(12)
Cl1C 0.103(4) 0.037(2) 0.034(2) 0.0120(16) 0.016(2) 0.028(2)
N1 0.038(6) 0.025(6) 0.034(6) 0.005(5) 0.008(5) 0.006(5)
N2 0.051(8) 0.020(6) 0.046(8) -0.006(5) 0.019(6) 0.006(5)
N3 0.045(7) 0.030(6) 0.028(6) 0.003(5) 0.001(5) 0.019(5)
N4 0.031(6) 0.028(6) 0.023(5) 0.002(4) 0.000(4) 0.012(5)
O5 0.050(6) 0.026(5) 0.036(6) 0.008(4) 0.008(5) 0.003(5)
O6 0.081(9) 0.055(7) 0.029(6) 0.001(5) 0.007(6) 0.024(7)
O7 0.068(8) 0.064(8) 0.041(7) 0.020(6) 0.018(6) 0.036(7)
O8 0.049(6) 0.039(6) 0.020(5) -0.001(4) 0.003(4) 0.020(5)
O9 0.043(6) 0.030(5) 0.037(6) -0.010(4) -0.005(4) 0.017(5)
O10 0.052(6) 0.029(5) 0.026(5) -0.008(4) 0.002(5) 0.000(5)
O11 0.063(7) 0.032(5) 0.032(5) 0.001(4) 0.013(5) 0.018(5)
O12 0.037(5) 0.028(5) 0.025(5) 0.007(4) 0.009(4) 0.014(4)
O1C 0.123(16) 0.141(19) 0.18(2) 0.073(17) 0.032(15) 0.097(15)
O2C 0.093(11) 0.065(9) 0.055(8) 0.019(7) 0.004(7) 0.012(8)
O3C 0.127(15) 0.037(8) 0.166(19) -0.004(10) 0.040(13) 0.032(9)
O4C 0.20(2) 0.108(15) 0.042(9) 0.021(9) 0.015(11) 0.020(15)
Si1 0.045(2) 0.0167(17) 0.033(2) -0.0051(14) 0.0045(16) 0.0101(16)
Si2 0.050(2) 0.0174(17) 0.0271(19) 0.0018(14) 0.0041(16) 0.0134(16)
Si3 0.048(2) 0.040(2) 0.044(2) 0.0095(19) 0.0119(19) 0.022(2)
Si4 0.036(2) 0.033(2) 0.0199(17) 0.0024(14) 0.0077(14) 0.0164(16)
Si5 0.0331(19) 0.0308(19) 0.0325(19) 0.0062(15) 0.0085(15) 0.0200(16)
Si6 0.035(2) 0.036(2) 0.0157(16) 0.0020(14) 0.0026(14) 0.0119(17)
Si7 0.0327(19) 0.0127(16) 0.035(2) -0.0036(14) 0.0116(15) 0.0016(14)
Si8 0.0250(17) 0.0169(16) 0.0295(18) -0.0015(13) 0.0055(14) 0.0005(14)

loop_
_atom_type_symbol
_atom_type_description
_atom_type_scat_dispersion_real
_atom_type_scat_dispersion_imag
_atom_type_scat_source
C C 0.0033 0.0016 'International Tables Vol C Tables 4.2.6.8 and 6.1.1.4'
H H 0.0000 0.0000 'International Tables Vol C Tables 4.2.6.8 and 6.1.1.4'
Ag Ag -0.8971 1.1015 'International Tables Vol C Tables 4.2.6.8 and 6.1.1.4'
Cl Cl 0.1484 0.1585 'International Tables Vol C Tables 4.2.6.8 and 6.1.1.4'
N N 0.0061 0.0033 'International Tables Vol C Tables 4.2.6.8 and 6.1.1.4'
O O 0.0106 0.0060 'International Tables Vol C Tables 4.2.6.8 and 6.1.1.4'
Si Si 0.0817 0.0704 'International Tables Vol C Tables 4.2.6.8 and 6.1.1.4'

loop_
_geom_angle_atom_site_label_1
_geom_angle_atom_site_label_2
_geom_angle_atom_site_label_3
_geom_angle
_geom_angle_site_symmetry_1
_geom_angle_site_symmetry_3
Ag6 Ag1 Ag2 73.58(4) 2_775 .
C1 Ag1 Ag2 40.9(3) . .
C1 Ag1 Ag6 106.6(3) . 2_775
C1 Ag1 C34 108.1(5) . 2_775
C1 Ag1 O8 91.3(4) . 2_775
C34 Ag1 Ag2 67.5(4) 2_775 .
C34 Ag1 Ag6 43.2(3) 2_775 2_775
C34 Ag1 O8 103.1(4) 2_775 2_775
N2 Ag1 Ag2 165.3(3) 2_775 .
N2 Ag1 Ag6 100.4(3) 2_775 2_775
N2 Ag1 C1 133.5(4) 2_775 .
N2 Ag1 C34 117.5(5) 2_775 2_775
N2 Ag1 O8 70.5(4) 2_775 2_775
O8 Ag1 Ag2 95.1(2) 2_775 .
O8 Ag1 Ag6 59.9(2) 2_775 2_775
Ag1 Ag2 Ag7 88.56(5) . 2_775
Ag3 Ag2 Ag1 67.34(4) . .
Ag3 Ag2 Ag7 121.99(6) . 2_775
Ag5 Ag2 Ag1 121.37(6) . .
Ag5 Ag2 Ag3 81.82(6) . .
Ag5 Ag2 Ag7 66.85(4) . 2_775
C1 Ag2 Ag1 47.8(4) . .
C1 Ag2 Ag3 50.0(3) . .
C1 Ag2 Ag5 131.7(3) . .
C1 Ag2 Ag7 136.3(4) . 2_775
C12 Ag2 Ag1 137.3(4) . .
C12 Ag2 Ag3 131.3(4) . .
C12 Ag2 Ag5 49.7(4) . .
C12 Ag2 Ag7 48.8(4) . 2_775
C12 Ag2 C1 174.5(6) . .
Ag2 Ag3 Ag4 81.09(7) . .
Ag4 Ag3 Ag2 91.11(8) 2_775 .
Ag4 Ag3 Ag4 14.18(9) 2_775 .
C1 Ag3 Ag2 43.9(3) . .
C1 Ag3 Ag4 124.2(4) . 2_775
C1 Ag3 Ag4 119.7(3) . .
C1 Ag3 C23 127.5(5) . .
C23 Ag3 Ag2 84.7(3) . .
C23 Ag3 Ag4 50.1(4) . 2_775
C23 Ag3 Ag4 39.5(4) . .
O6 Ag3 Ag2 164.0(3) . .
O6 Ag3 Ag4 102.4(3) . 2_775
O6 Ag3 Ag4 110.6(3) . .
O6 Ag3 C1 128.8(4) . .
O6 Ag3 C23 97.4(4) . .
Ag3 Ag4 Ag3 165.81(9) 2_775 .
Ag3 Ag4 Ag6 95.44(9) 2_775 2_775
Ag3 Ag4 Ag6 94.15(8) 2_775 .
Ag3 Ag4 Ag5 81.68(8) 2_775 2_775
Ag4 Ag4 Ag3 121.4(3) 2_775 2_775
Ag4 Ag4 Ag3 44.4(3) 2_775 .
Ag4 Ag4 Ag6 73.6(3) 2_775 2_775
Ag4 Ag4 Ag6 88.0(3) 2_775 .
Ag4 Ag4 Ag5 40.7(3) 2_775 2_775
Ag4 Ag4 Ag5 125.8(3) 2_775 .
Ag4 Ag4 C23 71.6(5) 2_775 2_775
Ag4 Ag4 C23 83.0(5) 2_775 .
Ag6 Ag4 Ag3 86.03(7) . .
Ag6 Ag4 Ag3 80.87(6) 2_775 .
Ag6 Ag4 Ag6 161.66(9) . 2_775
Ag6 Ag4 Ag5 83.93(7) 2_775 2_775
Ag6 Ag4 Ag5 82.04(7) . 2_775
Ag5 Ag4 Ag3 84.31(7) 2_775 .
Ag5 Ag4 Ag3 82.33(8) . .
Ag5 Ag4 Ag3 111.57(10) . 2_775
Ag5 Ag4 Ag6 91.74(8) . 2_775
Ag5 Ag4 Ag6 99.22(9) . .
Ag5 Ag4 Ag5 166.45(9) . 2_775
C23 Ag4 Ag3 140.5(4) . 2_775
C23 Ag4 Ag3 109.2(4) 2_775 .
C23 Ag4 Ag3 48.1(4) . .
C23 Ag4 Ag3 59.2(4) 2_775 2_775
C23 Ag4 Ag6 53.1(4) . .
C23 Ag4 Ag6 124.0(4) 2_775 .
C23 Ag4 Ag6 50.5(3) 2_775 2_775
C23 Ag4 Ag6 122.5(4) . 2_775
C23 Ag4 Ag5 61.3(4) . .
C23 Ag4 Ag5 48.5(4) 2_775 2_775
C23 Ag4 Ag5 110.5(4) . 2_775
C23 Ag4 Ag5 135.3(4) 2_775 .
C23 Ag4 C23 154.6(2) . 2_775
Ag1 Ag6 Ag7 94.13(5) 2_775 .
Ag4 Ag6 Ag1 94.88(6) . 2_775
Ag4 Ag6 Ag1 108.00(7) 2_775 2_775
Ag4 Ag6 Ag4 18.34(9) . 2_775
Ag4 Ag6 Ag7 108.48(7) . .
Ag4 Ag6 Ag7 94.28(6) 2_775 .
C23 Ag6 Ag1 127.7(4) . 2_775
C23 Ag6 Ag4 46.4(4) . 2_775
C23 Ag6 Ag4 45.9(4) . .
C23 Ag6 Ag7 126.6(4) . .
C23 Ag6 C24 30.0(5) . .
C24 Ag6 Ag1 134.2(4) . 2_775
C24 Ag6 Ag4 75.8(4) . 2_775
C24 Ag6 Ag4 75.5(4) . .
C24 Ag6 Ag7 131.5(4) . .
C34 Ag6 Ag1 52.5(4) . 2_775
C34 Ag6 Ag4 131.5(4) . 2_775
C34 Ag6 Ag4 132.5(4) . .
C34 Ag6 Ag7 51.8(4) . .
C34 Ag6 C23 177.9(6) . .
C34 Ag6 C24 151.8(6) . .
Ag2 Ag5 Ag4 81.03(7) . 2_775
Ag4 Ag5 Ag2 93.34(8) . .
Ag4 Ag5 Ag4 13.55(9) . 2_775
C12 Ag5 Ag2 44.0(4) . .
C12 Ag5 Ag4 128.5(4) . .
C12 Ag5 Ag4 119.8(4) . 2_775
C12 Ag5 C23 127.3(5) . .
C23 Ag5 Ag2 84.9(3) . .
C23 Ag5 Ag4 48.5(4) . .
C23 Ag5 Ag4 42.0(4) . 2_775
O7 Ag5 Ag2 161.8(3) . .
O7 Ag5 Ag4 110.9(3) . 2_775
O7 Ag5 Ag4 100.2(3) . .
O7 Ag5 C12 128.8(5) . .
O7 Ag5 C23 95.0(5) . .
Ag6 Ag7 Ag2 73.51(4) . 2_775
C12 Ag7 Ag2 40.8(3) 2_775 2_775
C12 Ag7 Ag6 106.3(3) 2_775 .
C12 Ag7 C34 108.1(5) 2_775 .
C12 Ag7 O5 91.5(4) 2_775 .
C34 Ag7 Ag2 67.7(4) . 2_775
C34 Ag7 Ag6 43.2(3) . .
C34 Ag7 O5 102.5(4) . .
N1 Ag7 Ag2 162.8(3) . 2_775
N1 Ag7 Ag6 103.7(3) . .
N1 Ag7 C12 128.7(5) . 2_775
N1 Ag7 C34 122.2(5) . .
N1 Ag7 O5 69.7(4) . .
O5 Ag7 Ag2 95.1(2) . 2_775
O5 Ag7 Ag6 59.3(2) . .
Ag12 Ag8 Ag14 58.18(3) 2_676 2_676
Ag13 Ag8 Ag12 79.73(4) 2_676 2_676
Ag13 Ag8 Ag14 83.75(4) 2_676 2_676
C70 Ag8 Ag12 73.8(3) 2_676 2_676
C70 Ag8 Ag13 43.0(3) 2_676 2_676
C70 Ag8 Ag14 114.0(3) 2_676 2_676
C70 Ag8 C81 113.1(5) 2_676 2_676
C70 Ag8 C82 141.1(4) 2_676 2_676
C70 Ag8 O9 103.0(4) 2_676 .
C81 Ag8 Ag12 39.7(3) 2_676 2_676
C81 Ag8 Ag13 111.7(3) 2_676 2_676
C81 Ag8 Ag14 44.1(3) 2_676 2_676
C81 Ag8 C82 28.4(4) 2_676 2_676
C81 Ag8 O9 97.4(4) 2_676 .
C82 Ag8 Ag12 68.1(3) 2_676 2_676
C82 Ag8 Ag13 132.1(3) 2_676 2_676
C82 Ag8 Ag14 49.5(3) 2_676 2_676
N3 Ag8 Ag12 170.5(3) . 2_676
N3 Ag8 Ag13 100.3(3) . 2_676
N3 Ag8 Ag14 112.3(3) . 2_676
N3 Ag8 C70 112.8(4) . 2_676
N3 Ag8 C81 134.1(4) . 2_676
N3 Ag8 C82 106.0(4) . 2_676
N3 Ag8 O9 70.5(4) . .
O9 Ag8 Ag12 101.8(2) . 2_676
O9 Ag8 Ag13 60.3(2) . 2_676
O9 Ag8 Ag14 53.6(2) . 2_676
O9 Ag8 C82 92.1(4) . 2_676
Ag10 Ag9 Ag10 180.0 2_676 .
Ag10 Ag9 Ag14 91.76(3) 2_676 .
Ag10 Ag9 Ag14 88.24(3) . .
Ag10 Ag9 Ag14 88.24(3) 2_676 2_676
Ag10 Ag9 Ag14 91.76(3) . 2_676
Ag13 Ag9 Ag10 84.05(3) . 2_676
Ag13 Ag9 Ag10 95.95(3) 2_676 2_676
Ag13 Ag9 Ag10 95.95(3) . .
Ag13 Ag9 Ag10 84.05(3) 2_676 .
Ag13 Ag9 Ag13 180.0 . 2_676
Ag13 Ag9 Ag14 91.57(3) 2_676 2_676
Ag13 Ag9 Ag14 91.57(3) . .
Ag13 Ag9 Ag14 88.43(3) 2_676 .
Ag13 Ag9 Ag14 88.43(3) . 2_676
Ag14 Ag9 Ag14 180.0 . 2_676
C59 Ag9 Ag10 51.8(3) . 2_676
C59 Ag9 Ag10 128.2(3) 2_676 2_676
C59 Ag9 Ag10 128.2(3) . .
C59 Ag9 Ag10 51.8(3) 2_676 .
C59 Ag9 Ag13 128.1(3) 2_676 .
C59 Ag9 Ag13 128.1(3) . 2_676
C59 Ag9 Ag13 51.9(3) 2_676 2_676
C59 Ag9 Ag13 51.9(3) . .
C59 Ag9 Ag14 126.0(3) 2_676 2_676
C59 Ag9 Ag14 54.0(3) . 2_676
C59 Ag9 Ag14 126.0(3) . .
C59 Ag9 Ag14 54.0(3) 2_676 .
C59 Ag9 C59 180.0 2_676 .
Ag9 Ag10 Ag12 82.95(3) . .
C59 Ag10 Ag9 43.5(3) 2_676 .
C59 Ag10 Ag12 78.0(3) 2_676 .
C59 Ag10 C109 145.1(4) 2_676 .
C108 Ag10 Ag9 118.0(3) . .
C108 Ag10 Ag12 42.1(3) . .
C108 Ag10 C59 119.3(4) . 2_676
C108 Ag10 C109 28.9(4) . .
C109 Ag10 Ag9 142.0(3) . .
C109 Ag10 Ag12 70.8(3) . .
O10 Ag10 Ag9 112.2(3) . .
O10 Ag10 Ag12 159.2(3) . .
O10 Ag10 C59 102.8(4) . 2_676
O10 Ag10 C108 129.0(4) . .
O10 Ag10 C109 101.0(4) . .
Ag12 Ag11 Ag13 84.57(4) . .
C70 Ag11 Ag12 79.7(3) . .
C70 Ag11 Ag13 42.8(3) . .
C70 Ag11 C71 26.9(4) . .
C70 Ag11 C108 124.2(4) . .
C70 Ag11 O12 102.9(4) . 2_676
C71 Ag11 Ag12 83.7(3) . .
C71 Ag11 Ag13 69.5(3) . .
C108 Ag11 Ag12 44.6(3) . .
C108 Ag11 Ag13 118.2(3) . .
C108 Ag11 C71 121.6(4) . .
C108 Ag11 O12 91.5(4) . 2_676
N4 Ag11 Ag12 161.3(3) 2_676 .
N4 Ag11 Ag13 102.3(3) 2_676 .
N4 Ag11 C70 117.2(4) 2_676 .
N4 Ag11 C71 115.0(4) 2_676 .
N4 Ag11 C108 118.4(4) 2_676 .
N4 Ag11 O12 69.8(3) 2_676 2_676
O12 Ag11 Ag12 99.8(2) 2_676 .
O12 Ag11 Ag13 60.2(2) 2_676 .
O12 Ag11 C71 128.8(4) 2_676 .
Ag10 Ag12 Ag8 120.24(4) . 2_676
Ag10 Ag12 Ag14 84.79(4) . .
Ag11 Ag12 Ag8 83.79(4) . 2_676
Ag11 Ag12 Ag10 70.14(4) . .
Ag11 Ag12 Ag14 119.24(4) . .
Ag14 Ag12 Ag8 62.45(3) . 2_676
C81 Ag12 Ag8 46.5(4) . 2_676
C81 Ag12 Ag10 131.2(4) . .
C81 Ag12 Ag11 130.3(4) . .
C81 Ag12 Ag14 46.5(3) . .
C81 Ag12 C108 176.2(5) . .
C108 Ag12 Ag8 137.2(3) . 2_676
C108 Ag12 Ag10 49.2(3) . .
C108 Ag12 Ag11 53.4(3) . .
C108 Ag12 Ag14 133.9(3) . .
Ag8 Ag13 Ag11 84.09(4) 2_676 .
Ag9 Ag13 Ag8 96.21(4) . 2_676
Ag9 Ag13 Ag11 94.29(4) . .
C59 Ag13 Ag8 127.1(3) . 2_676
C59 Ag13 Ag9 45.5(3) . .
C59 Ag13 Ag11 125.2(3) . .
C59 Ag13 C60 30.3(4) . .
C60 Ag13 Ag8 141.3(3) . 2_676
C60 Ag13 Ag9 75.6(3) . .
C60 Ag13 Ag11 133.6(3) . .
C70 Ag13 Ag8 49.5(4) . 2_676
C70 Ag13 Ag9 126.9(4) . .
C70 Ag13 Ag11 50.2(4) . .
C70 Ag13 C59 172.3(5) . .
C70 Ag13 C60 157.2(5) . .
Ag9 Ag14 Ag8 88.43(4) . 2_676
Ag9 Ag14 Ag12 80.93(4) . .
Ag12 Ag14 Ag8 59.37(3) . 2_676
C59 Ag14 Ag8 118.3(3) 2_676 2_676
C59 Ag14 Ag9 42.9(3) 2_676 .
C59 Ag14 Ag12 74.7(3) 2_676 .
C59 Ag14 C82 141.8(4) 2_676 .
C81 Ag14 Ag8 44.9(3) . 2_676
C81 Ag14 Ag9 115.1(3) . .
C81 Ag14 Ag12 40.3(3) . .
C81 Ag14 C59 114.2(4) . 2_676
C81 Ag14 C82 28.7(4) . .
C82 Ag14 Ag8 50.1(3) . 2_676
C82 Ag14 Ag9 137.1(3) . .
C82 Ag14 Ag12 69.0(3) . .
O11 Ag14 Ag8 135.0(3) . 2_676
O11 Ag14 Ag9 106.5(3) . .
O11 Ag14 Ag12 162.7(3) . .
O11 Ag14 C59 99.8(4) . 2_676
O11 Ag14 C81 138.0(4) . .
O11 Ag14 C82 111.3(4) . .
Ag2 C1 Ag1 91.3(5) . .
Ag2 C1 Ag3 86.1(5) . .
Ag3 C1 Ag1 94.8(5) . .
C2 C1 Ag1 94.1(11) . .
C2 C1 Ag2 173.2(13) . .
C2 C1 Ag3 97.6(10) . .
C1 C2 Si1 169.6(13) . .
C4 C3 H3 106.8 . .
C4 C3 Si1 109.9(15) . .
C107 C3 H3 106.8 . .
C107 C3 C4 113(2) . .
C107 C3 Si1 113.6(18) . .
Si1 C3 H3 106.8 . .
C3 C4 H4A 109.5 . .
C3 C4 H4B 109.5 . .
C3 C4 H4C 109.5 . .
H4A C4 H4B 109.5 . .
H4A C4 H4C 109.5 . .
H4B C4 H4C 109.5 . .
C7 C6 H6 105.6 . .
C7 C6 C8 110(2) . .
C7 C6 Si1 115.1(19) . .
C8 C6 H6 105.6 . .
C8 C6 Si1 113.8(13) . .
Si1 C6 H6 105.6 . .
C6 C7 H7A 109.5 . .
C6 C7 H7B 109.5 . .
C6 C7 H7C 109.5 . .
H7A C7 H7B 109.5 . .
H7A C7 H7C 109.5 . .
H7B C7 H7C 109.5 . .
C6 C8 H8A 109.5 . .
C6 C8 H8B 109.5 . .
C6 C8 H8C 109.5 . .
H8A C8 H8B 109.5 . .
H8A C8 H8C 109.5 . .
H8B C8 H8C 109.5 . .
C10 C9 H9 105.6 . .
C10 C9 C11 111.8(19) . .
C10 C9 Si1 118.2(16) . .
C11 C9 H9 105.6 . .
C11 C9 Si1 109.0(16) . .
Si1 C9 H9 105.6 . .
C9 C10 H10A 109.5 . .
C9 C10 H10B 109.5 . .
C9 C10 H10C 109.5 . .
H10A C10 H10B 109.5 . .
H10A C10 H10C 109.5 . .
H10B C10 H10C 109.5 . .
C9 C11 H11A 109.5 . .
C9 C11 H11B 109.5 . .
C9 C11 H11C 109.5 . .
H11A C11 H11B 109.5 . .
H11A C11 H11C 109.5 . .
H11B C11 H11C 109.5 . .
Ag2 C12 Ag5 86.3(5) . .
Ag2 C12 Ag7 90.5(5) . 2_775
Ag5 C12 Ag7 93.3(5) . 2_775
C13 C12 Ag2 175.5(13) . .
C13 C12 Ag5 97.4(10) . .
C13 C12 Ag7 92.0(10) . 2_775
C12 C13 Si2 170.6(13) . .
H15A C15 H15B 109.5 . .
H15A C15 H15C 109.5 . .
H15B C15 H15C 109.5 . .
C106 C15 H15A 109.5 . .
C106 C15 H15B 109.5 . .
C106 C15 H15C 109.5 . .
H16A C16 H16B 109.5 . .
H16A C16 H16C 109.5 . .
H16B C16 H16C 109.5 . .
C106 C16 H16A 109.5 . .
C106 C16 H16B 109.5 . .
C106 C16 H16C 109.5 . .
C18 C17 H17 106.9 . .
C18 C17 Si2 110.8(12) . .
C19 C17 H17 106.9 . .
C19 C17 C18 112.1(15) . .
C19 C17 Si2 112.9(12) . .
Si2 C17 H17 106.9 . .
C17 C18 H18A 109.5 . .
C17 C18 H18B 109.5 . .
C17 C18 H18C 109.5 . .
H18A C18 H18B 109.5 . .
H18A C18 H18C 109.5 . .
H18B C18 H18C 109.5 . .
C17 C19 H19A 109.5 . .
C17 C19 H19B 109.5 . .
C17 C19 H19C 109.5 . .
H19A C19 H19B 109.5 . .
H19A C19 H19C 109.5 . .
H19B C19 H19C 109.5 . .
C21 C20 H20 106.5 . .
C21 C20 C22 111.3(15) . .
C21 C20 Si2 111.8(10) . .
C22 C20 H20 106.5 . .
C22 C20 Si2 113.7(12) . .
Si2 C20 H20 106.5 . .
C20 C21 H21A 109.5 . .
C20 C21 H21B 109.5 . .
C20 C21 H21C 109.5 . .
H21A C21 H21B 109.5 . .
H21A C21 H21C 109.5 . .
H21B C21 H21C 109.5 . .
C20 C22 H22A 109.5 . .
C20 C22 H22B 109.5 . .
C20 C22 H22C 109.5 . .
H22A C22 H22B 109.5 . .
H22A C22 H22C 109.5 . .
H22B C22 H22C 109.5 . .
Ag4 C23 Ag3 70.8(5) 2_775 .
Ag4 C23 Ag3 92.4(6) . .
Ag4 C23 Ag4 25.4(2) . 2_775
Ag4 C23 Ag6 81.0(5) . .
Ag4 C23 Ag6 83.1(5) 2_775 .
Ag4 C23 Ag5 89.5(5) 2_775 .
Ag4 C23 Ag5 70.2(4) . .
Ag6 C23 Ag3 123.7(7) . .
Ag6 C23 Ag5 122.7(6) . .
Ag5 C23 Ag3 106.4(5) . .
C24 C23 Ag3 109.0(12) . .
C24 C23 Ag4 156.3(13) . 2_775
C24 C23 Ag4 155.7(12) . .
C24 C23 Ag6 77.7(9) . .
C24 C23 Ag5 112.5(12) . .
C23 C24 Ag6 72.3(10) . .
C23 C24 Si3 170.6(14) . .
Si3 C24 Ag6 115.6(7) . .
C26 C25 H25 106.0 . .
C26 C25 Si3 112.4(14) . .
C27 C25 H25 106.0 . .
C27 C25 C26 118(2) . .
C27 C25 Si3 107.7(15) . .
Si3 C25 H25 106.0 . .
C25 C26 H26A 109.5 . .
C25 C26 H26B 109.5 . .
C25 C26 H26C 109.5 . .
H26A C26 H26B 109.5 . .
H26A C26 H26C 109.5 . .
H26B C26 H26C 109.5 . .
C25 C27 H27A 109.5 . .
C25 C27 H27B 109.5 . .
C25 C27 H27C 109.5 . .
H27A C27 H27B 109.5 . .
H27A C27 H27C 109.5 . .
H27B C27 H27C 109.5 . .
C29 C28 H28 106.6 . .
C29 C28 Si3 108.9(12) . .
C30 C28 H28 106.6 . .
C30 C28 C29 110.4(17) . .
C30 C28 Si3 117.1(12) . .
Si3 C28 H28 106.6 . .
C28 C29 H29A 109.5 . .
C28 C29 H29B 109.5 . .
C28 C29 H29C 109.5 . .
H29A C29 H29B 109.5 . .
H29A C29 H29C 109.5 . .
H29B C29 H29C 109.5 . .
C28 C30 H30A 109.5 . .
C28 C30 H30B 109.5 . .
C28 C30 H30C 109.5 . .
H30A C30 H30B 109.5 . .
H30A C30 H30C 109.5 . .
H30B C30 H30C 109.5 . .
C32 C31 H31 105.4 . .
C32 C31 C33 110.9(17) . .
C32 C31 Si3 113.2(15) . .
C33 C31 H31 105.4 . .
C33 C31 Si3 115.4(13) . .
Si3 C31 H31 105.4 . .
C31 C32 H32A 109.5 . .
C31 C32 H32B 109.5 . .
C31 C32 H32C 109.5 . .
H32A C32 H32B 109.5 . .
H32A C32 H32C 109.5 . .
H32B C32 H32C 109.5 . .
C31 C33 H33A 109.5 . .
C31 C33 H33B 109.5 . .
C31 C33 H33C 109.5 . .
H33A C33 H33B 109.5 . .
H33A C33 H33C 109.5 . .
H33B C33 H33C 109.5 . .
Ag6 C34 Ag1 84.3(5) . 2_775
Ag6 C34 Ag7 85.0(5) . .
Ag7 C34 Ag1 134.9(7) . 2_775
C35 C34 Ag1 106.4(10) . 2_775
C35 C34 Ag6 166.3(13) . .
C35 C34 Ag7 92.8(10) . .
C34 C35 Si4 174.7(13) . .
C37 C36 H36 107.5 . .
C37 C36 C38 111.7(14) . .
C37 C36 Si4 111.9(11) . .
C38 C36 H36 107.5 . .
C38 C36 Si4 110.4(11) . .
Si4 C36 H36 107.5 . .
C36 C37 H37A 109.5 . .
C36 C37 H37B 109.5 . .
C36 C37 H37C 109.5 . .
H37A C37 H37B 109.5 . .
H37A C37 H37C 109.5 . .
H37B C37 H37C 109.5 . .
C36 C38 H38A 109.5 . .
C36 C38 H38B 109.5 . .
C36 C38 H38C 109.5 . .
H38A C38 H38B 109.5 . .
H38A C38 H38C 109.5 . .
H38B C38 H38C 109.5 . .
C40 C39 H39 105.3 . .
C40 C39 C41 113.3(14) . .
C40 C39 Si4 115.0(11) . .
C41 C39 H39 105.3 . .
C41 C39 Si4 111.6(11) . .
Si4 C39 H39 105.3 . .
C39 C40 H40A 109.5 . .
C39 C40 H40B 109.5 . .
C39 C40 H40C 109.5 . .
H40A C40 H40B 109.5 . .
H40A C40 H40C 109.5 . .
H40B C40 H40C 109.5 . .
C39 C41 H41A 109.5 . .
C39 C41 H41B 109.5 . .
C39 C41 H41C 109.5 . .
H41A C41 H41B 109.5 . .
H41A C41 H41C 109.5 . .
H41B C41 H41C 109.5 . .
C43 C42 H42 106.8 . .
C43 C42 C44 111.5(13) . .
C43 C42 Si4 113.3(11) . .
C44 C42 H42 106.8 . .
C44 C42 Si4 111.3(11) . .
Si4 C42 H42 106.8 . .
C42 C43 H43A 109.5 . .
C42 C43 H43B 109.5 . .
C42 C43 H43C 109.5 . .
H43A C43 H43B 109.5 . .
H43A C43 H43C 109.5 . .
H43B C43 H43C 109.5 . .
C42 C44 H44A 109.5 . .
C42 C44 H44B 109.5 . .
C42 C44 H44C 109.5 . .
H44A C44 H44B 109.5 . .
H44A C44 H44C 109.5 . .
H44B C44 H44C 109.5 . .
O5 C45 C46 118.4(13) . .
O6 C45 C46 117.6(14) . .
O6 C45 O5 123.9(14) . .
C47 C46 C45 117.7(15) . .
N1 C46 C45 119.9(13) . .
N1 C46 C47 122.3(15) . .
C46 C47 H47 119.7 . .
C46 C47 C48 120.5(18) . .
C48 C47 H47 119.7 . .
C47 C48 C49 123(2) . .
C47 C48 C50 116.4(18) . .
C50 C48 C49 121(2) . .
C48 C49 H49A 109.5 . .
C48 C49 H49B 109.5 . .
C48 C49 H49C 109.5 . .
H49A C49 H49B 109.5 . .
H49A C49 H49C 109.5 . .
H49B C49 H49C 109.5 . .
C48 C50 H50 119.7 . .
C51 C50 C48 120.7(17) . .
C51 C50 H50 119.7 . .
C50 C51 H51 119.2 . .
N1 C51 C50 121.7(16) . .
N1 C51 H51 119.2 . .
O7 C52 C53 115.6(13) . .
O8 C52 C53 119.6(13) . .
O8 C52 O7 124.8(13) . .
C54 C53 C52 118.8(14) . .
N2 C53 C52 118.8(13) . .
N2 C53 C54 122.4(14) . .
C53 C54 H54 120.0 . .
C55 C54 C53 120.0(18) . .
C55 C54 H54 120.0 . .
C54 C55 C56 121(2) . .
C57 C55 C54 118.3(18) . .
C57 C55 C56 120.8(18) . .
C55 C56 H56A 109.5 . .
C55 C56 H56B 109.5 . .
C55 C56 H56C 109.5 . .
H56A C56 H56B 109.5 . .
H56A C56 H56C 109.5 . .
H56B C56 H56C 109.5 . .
C55 C57 H57 120.6 . .
C55 C57 C58 118.8(16) . .
C58 C57 H57 120.6 . .
C57 C58 H58 118.1 . .
N2 C58 C57 123.8(17) . .
N2 C58 H58 118.1 . .
Ag9 C59 Ag10 84.7(4) . 2_676
Ag9 C59 Ag13 82.6(4) . .
Ag9 C59 Ag14 83.1(4) . 2_676
Ag10 C59 Ag14 120.4(4) 2_676 2_676
Ag13 C59 Ag10 115.6(5) . 2_676
Ag13 C59 Ag14 120.1(5) . 2_676
C60 C59 Ag9 162.1(10) . .
C60 C59 Ag10 108.4(9) . 2_676
C60 C59 Ag13 80.8(7) . .
C60 C59 Ag14 99.7(9) . 2_676
C59 C60 Ag13 69.0(7) . .
C59 C60 Si5 173.7(11) . .
Si5 C60 Ag13 116.4(6) . .
C62 C61 H61 105.4 . .
C62 C61 Si5 110.9(13) . .
C63 C61 H61 105.4 . .
C63 C61 C62 110.2(18) . .
C63 C61 Si5 118.5(14) . .
Si5 C61 H61 105.4 . .
C61 C62 H62A 109.5 . .
C61 C62 H62B 109.5 . .
C61 C62 H62C 109.5 . .
H62A C62 H62B 109.5 . .
H62A C62 H62C 109.5 . .
H62B C62 H62C 109.5 . .
C61 C63 H63A 109.5 . .
C61 C63 H63B 109.5 . .
C61 C63 H63C 109.5 . .
H63A C63 H63B 109.5 . .
H63A C63 H63C 109.5 . .
H63B C63 H63C 109.5 . .
C65 C64 H64 106.7 . .
C65 C64 Si5 111.8(10) . .
C66 C64 H64 106.7 . .
C66 C64 C65 112.3(15) . .
C66 C64 Si5 112.2(11) . .
Si5 C64 H64 106.7 . .
C64 C65 H65A 109.5 . .
C64 C65 H65B 109.5 . .
C64 C65 H65C 109.5 . .
H65A C65 H65B 109.5 . .
H65A C65 H65C 109.5 . .
H65B C65 H65C 109.5 . .
C64 C66 H66A 109.5 . .
C64 C66 H66B 109.5 . .
C64 C66 H66C 109.5 . .
H66A C66 H66B 109.5 . .
H66A C66 H66C 109.5 . .
H66B C66 H66C 109.5 . .
C68 C67 H67 104.2 . .
C68 C67 C69 109.8(16) . .
C68 C67 Si5 115.8(14) . .
C69 C67 H67 104.2 . .
C69 C67 Si5 116.9(13) . .
Si5 C67 H67 104.2 . .
C67 C68 H68A 109.5 . .
C67 C68 H68B 109.5 . .
C67 C68 H68C 109.5 . .
H68A C68 H68B 109.5 . .
H68A C68 H68C 109.5 . .
H68B C68 H68C 109.5 . .
C67 C69 H69A 109.5 . .
C67 C69 H69B 109.5 . .
C67 C69 H69C 109.5 . .
H69A C69 H69B 109.5 . .
H69A C69 H69C 109.5 . .
H69B C69 H69C 109.5 . .
Ag8 C70 Ag11 122.1(6) 2_676 .
Ag13 C70 Ag8 87.5(5) . 2_676
Ag13 C70 Ag11 87.0(5) . .
C71 C70 Ag8 101.5(10) . 2_676
C71 C70 Ag11 91.3(10) . .
C71 C70 Ag13 170.3(12) . .
C70 C71 Ag11 61.8(9) . .
C70 C71 Si6 172.4(12) . .
Si6 C71 Ag11 123.3(6) . .
C73 C72 H72 107.8 . .
C73 C72 Si6 108.8(12) . .
C74 C72 H72 107.8 . .
C74 C72 C73 111.6(16) . .
C74 C72 Si6 112.8(13) . .
Si6 C72 H72 107.8 . .
C72 C73 H73A 109.5 . .
C72 C73 H73B 109.5 . .
C72 C73 H73C 109.5 . .
H73A C73 H73B 109.5 . .
H73A C73 H73C 109.5 . .
H73B C73 H73C 109.5 . .
C72 C74 H74A 109.5 . .
C72 C74 H74B 109.5 . .
C72 C74 H74C 109.5 . .
H74A C74 H74B 109.5 . .
H74A C74 H74C 109.5 . .
H74B C74 H74C 109.5 . .
C76 C75 H75 105.8 . .
C76 C75 Si6 113.6(12) . .
C77 C75 H75 105.8 . .
C77 C75 C76 110.5(14) . .
C77 C75 Si6 114.3(10) . .
Si6 C75 H75 105.8 . .
C75 C76 H76A 109.5 . .
C75 C76 H76B 109.5 . .
C75 C76 H76C 109.5 . .
H76A C76 H76B 109.5 . .
H76A C76 H76C 109.5 . .
H76B C76 H76C 109.5 . .
C75 C77 H77A 109.5 . .
C75 C77 H77B 109.5 . .
C75 C77 H77C 109.5 . .
H77A C77 H77B 109.5 . .
H77A C77 H77C 109.5 . .
H77B C77 H77C 109.5 . .
C79 C78 H78 105.1 . .
C79 C78 Si6 116.2(11) . .
C80 C78 H78 105.1 . .
C80 C78 C79 110.6(15) . .
C80 C78 Si6 113.6(13) . .
Si6 C78 H78 105.1 . .
C78 C79 H79A 109.5 . .
C78 C79 H79B 109.5 . .
C78 C79 H79C 109.5 . .
H79A C79 H79B 109.5 . .
H79A C79 H79C 109.5 . .
H79B C79 H79C 109.5 . .
C78 C80 H80A 109.5 . .
C78 C80 H80B 109.5 . .
C78 C80 H80C 109.5 . .
H80A C80 H80B 109.5 . .
H80A C80 H80C 109.5 . .
H80B C80 H80C 109.5 . .
Ag12 C81 Ag8 93.8(5) . 2_676
Ag12 C81 Ag14 93.2(5) . .
Ag14 C81 Ag8 91.0(4) . 2_676
C82 C81 Ag8 86.7(9) . 2_676
C82 C81 Ag12 179.4(12) . .
C82 C81 Ag14 86.9(9) . .
Ag14 C82 Ag8 80.4(3) . 2_676
C81 C82 Ag8 64.8(8) . 2_676
C81 C82 Ag14 64.4(8) . .
C81 C82 Si7 163.4(11) . .
Si7 C82 Ag8 124.2(7) . 2_676
Si7 C82 Ag14 128.2(6) . .
C84 C83 H83 105.4 . .
C84 C83 C85 110.8(13) . .
C84 C83 Si7 117.6(11) . .
C85 C83 H83 105.4 . .
C85 C83 Si7 111.1(10) . .
Si7 C83 H83 105.4 . .
C83 C84 H84A 109.5 . .
C83 C84 H84B 109.5 . .
C83 C84 H84C 109.5 . .
H84A C84 H84B 109.5 . .
H84A C84 H84C 109.5 . .
H84B C84 H84C 109.5 . .
C83 C85 H85A 109.5 . .
C83 C85 H85B 109.5 . .
C83 C85 H85C 109.5 . .
H85A C85 H85B 109.5 . .
H85A C85 H85C 109.5 . .
H85B C85 H85C 109.5 . .
C87 C86 H86 105.9 . .
C87 C86 C88 110.8(13) . .
C87 C86 Si7 114.2(11) . .
C88 C86 H86 105.9 . .
C88 C86 Si7 113.2(12) . .
Si7 C86 H86 105.9 . .
C86 C87 H87A 109.5 . .
C86 C87 H87B 109.5 . .
C86 C87 H87C 109.5 . .
H87A C87 H87B 109.5 . .
H87A C87 H87C 109.5 . .
H87B C87 H87C 109.5 . .
C86 C88 H88A 109.5 . .
C86 C88 H88B 109.5 . .
C86 C88 H88C 109.5 . .
H88A C88 H88B 109.5 . .
H88A C88 H88C 109.5 . .
H88B C88 H88C 109.5 . .
C90 C89 H89 106.5 . .
C90 C89 Si7 110.9(10) . .
C91 C89 H89 106.5 . .
C91 C89 C90 112.7(13) . .
C91 C89 Si7 113.1(10) . .
Si7 C89 H89 106.5 . .
C89 C90 H90A 109.5 . .
C89 C90 H90B 109.5 . .
C89 C90 H90C 109.5 . .
H90A C90 H90B 109.5 . .
H90A C90 H90C 109.5 . .
H90B C90 H90C 109.5 . .
C89 C91 H91A 109.5 . .
C89 C91 H91B 109.5 . .
C89 C91 H91C 109.5 . .
H91A C91 H91B 109.5 . .
H91A C91 H91C 109.5 . .
H91B C91 H91C 109.5 . .
O9 C92 C93 117.6(12) . .
O10 C92 C93 115.8(13) . .
O10 C92 O9 126.4(14) . .
C94 C93 C92 118.7(12) . .
N3 C93 C92 120.0(12) . .
N3 C93 C94 121.3(12) . .
C93 C94 H94 120.2 . .
C95 C94 C93 119.7(14) . .
C95 C94 H94 120.2 . .
C94 C95 C96 121.6(15) . .
C97 C95 C94 117.5(15) . .
C97 C95 C96 120.9(15) . .
C95 C96 H96A 109.5 . .
C95 C96 H96B 109.5 . .
C95 C96 H96C 109.5 . .
H96A C96 H96B 109.5 . .
H96A C96 H96C 109.5 . .
H96B C96 H96C 109.5 . .
C95 C97 H97 120.2 . .
C98 C97 C95 119.5(15) . .
C98 C97 H97 120.2 . .
C97 C98 H98 118.2 . .
N3 C98 C97 123.6(14) . .
N3 C98 H98 118.2 . .
O11 C99 C100 115.6(12) . .
O11 C99 O12 126.0(13) . .
O12 C99 C100 118.5(12) . .
C101 C100 C99 120.1(12) . .
N4 C100 C99 117.5(12) . .
N4 C100 C101 122.4(13) . .
C100 C101 H101 119.6 . .
C100 C101 C102 120.7(13) . .
C102 C101 H101 119.6 . .
C101 C102 C103 121.9(14) . .
C104 C102 C101 117.2(13) . .
C104 C102 C103 120.9(13) . .
C102 C103 H10G 109.5 . .
C102 C103 H10H 109.5 . .
C102 C103 H10I 109.5 . .
H10G C103 H10H 109.5 . .
H10G C103 H10I 109.5 . .
H10H C103 H10I 109.5 . .
C102 C104 H104 120.3 . .
C102 C104 C105 119.4(13) . .
C105 C104 H104 120.3 . .
C104 C105 H105 118.9 . .
N4 C105 C104 122.1(13) . .
N4 C105 H105 118.9 . .
C15 C106 H106 107.6 . .
C15 C106 Si2 109.7(11) . .
C16 C106 C15 109.0(12) . .
C16 C106 H106 107.6 . .
C16 C106 Si2 115.1(11) . .
Si2 C106 H106 107.6 . .
C3 C107 H10D 109.5 . .
C3 C107 H10E 109.5 . .
C3 C107 H10F 109.5 . .
H10D C107 H10E 109.5 . .
H10D C107 H10F 109.5 . .
H10E C107 H10F 109.5 . .
Ag10 C108 Ag11 94.5(4) . .
Ag12 C108 Ag10 88.7(4) . .
Ag12 C108 Ag11 82.0(4) . .
C109 C108 Ag10 84.0(9) . .
C109 C108 Ag11 107.8(9) . .
C109 C108 Ag12 168.2(11) . .
C108 C109 Ag10 67.0(8) . .
C108 C109 Si8 170.8(11) . .
Si8 C109 Ag10 122.0(6) . .
C111 C110 H110 106.1 . .
C111 C110 C112 111.3(13) . .
C111 C110 Si8 112.6(11) . .
C112 C110 H110 106.1 . .
C112 C110 Si8 113.9(11) . .
Si8 C110 H110 106.1 . .
C110 C111 H11D 109.5 . .
C110 C111 H11E 109.5 . .
C110 C111 H11F 109.5 . .
H11D C111 H11E 109.5 . .
H11D C111 H11F 109.5 . .
H11E C111 H11F 109.5 . .
C110 C112 H11G 109.5 . .
C110 C112 H11H 109.5 . .
C110 C112 H11I 109.5 . .
H11G C112 H11H 109.5 . .
H11G C112 H11I 109.5 . .
H11H C112 H11I 109.5 . .
C114 C113 H113 106.8 . .
C114 C113 Si8 112.3(10) . .
C115 C113 H113 106.8 . .
C115 C113 C114 110.6(12) . .
C115 C113 Si8 113.0(10) . .
Si8 C113 H113 106.8 . .
C113 C114 H11J 109.5 . .
C113 C114 H11K 109.5 . .
C113 C114 H11L 109.5 . .
H11J C114 H11K 109.5 . .
H11J C114 H11L 109.5 . .
H11K C114 H11L 109.5 . .
C113 C115 H11M 109.5 . .
C113 C115 H11N 109.5 . .
C113 C115 H11O 109.5 . .
H11M C115 H11N 109.5 . .
H11M C115 H11O 109.5 . .
H11N C115 H11O 109.5 . .
C117 C116 H116 106.4 . .
C117 C116 C118 113.4(16) . .
C117 C116 Si8 112.7(13) . .
C118 C116 H116 106.4 . .
C118 C116 Si8 110.9(12) . .
Si8 C116 H116 106.4 . .
C116 C117 H11P 109.5 . .
C116 C117 H11Q 109.5 . .
C116 C117 H11R 109.5 . .
H11P C117 H11Q 109.5 . .
H11P C117 H11R 109.5 . .
H11Q C117 H11R 109.5 . .
C116 C118 H11S 109.5 . .
C116 C118 H11T 109.5 . .
C116 C118 H11U 109.5 . .
H11S C118 H11T 109.5 . .
H11S C118 H11U 109.5 . .
H11T C118 H11U 109.5 . .
O1C Cl1C O2C 110.1(11) . .
O1C Cl1C O3C 108.1(15) . .
O3C Cl1C O2C 110.5(11) . .
O4C Cl1C O1C 111.6(16) . .
O4C Cl1C O2C 107.4(12) . .
O4C Cl1C O3C 109.2(13) . .
C46 N1 Ag7 117.4(9) . .
C46 N1 C51 118.4(13) . .
C51 N1 Ag7 124.2(10) . .
C53 N2 Ag1 115.8(9) . 2_775
C53 N2 C58 116.5(14) . .
C58 N2 Ag1 127.3(12) . 2_775
C93 N3 Ag8 116.5(9) . .
C93 N3 C98 118.4(12) . .
C98 N3 Ag8 125.1(10) . .
C100 N4 Ag11 117.9(9) . 2_676
C100 N4 C105 118.1(12) . .
C105 N4 Ag11 123.9(9) . 2_676
C45 O5 Ag7 113.7(9) . .
C45 O6 Ag3 115.5(11) . .
C52 O7 Ag5 116.2(10) . .
C52 O8 Ag1 113.8(8) . 2_775
C92 O9 Ag8 113.8(9) . .
C92 O10 Ag10 107.3(10) . .
C99 O11 Ag14 111.9(9) . .
C99 O12 Ag11 114.5(8) . 2_676
C2 Si1 C3 106.2(7) . .
C2 Si1 C9 109.1(7) . .
C3 Si1 C9 117.2(11) . .
C6 Si1 C2 105.9(7) . .
C6 Si1 C3 108.1(10) . .
C6 Si1 C9 109.7(11) . .
C13 Si2 C17 107.5(7) . .
C13 Si2 C20 104.7(6) . .
C13 Si2 C106 110.2(7) . .
C17 Si2 C20 110.4(7) . .
C17 Si2 C106 112.3(7) . .
C106 Si2 C20 111.3(7) . .
C24 Si3 C25 102.7(8) . .
C24 Si3 C28 109.7(8) . .
C24 Si3 C31 105.0(8) . .
C25 Si3 C28 113.0(9) . .
C25 Si3 C31 112.3(9) . .
C28 Si3 C31 113.2(8) . .
C35 Si4 C36 107.3(7) . .
C35 Si4 C39 107.6(7) . .
C35 Si4 C42 107.4(6) . .
C36 Si4 C39 111.0(7) . .
C42 Si4 C36 111.6(7) . .
C42 Si4 C39 111.6(7) . .
C60 Si5 C61 106.5(7) . .
C60 Si5 C64 106.0(6) . .
C61 Si5 C64 109.7(8) . .
C67 Si5 C60 106.5(7) . .
C67 Si5 C61 115.9(9) . .
C67 Si5 C64 111.5(7) . .
C71 Si6 C72 106.0(7) . .
C71 Si6 C75 108.2(7) . .
C71 Si6 C78 106.7(7) . .
C75 Si6 C72 110.7(8) . .
C75 Si6 C78 116.4(7) . .
C78 Si6 C72 108.3(8) . .
C82 Si7 C83 108.1(6) . .
C82 Si7 C86 107.9(7) . .
C82 Si7 C89 104.4(6) . .
C83 Si7 C86 116.2(7) . .
C83 Si7 C89 110.0(7) . .
C89 Si7 C86 109.5(7) . .
C109 Si8 C110 110.1(6) . .
C109 Si8 C113 106.4(6) . .
C109 Si8 C116 106.7(6) . .
C110 Si8 C113 110.1(7) . .
C116 Si8 C110 112.2(7) . .
C116 Si8 C113 111.0(8) . .

loop_
_geom_bond_atom_site_label_1
_geom_bond_atom_site_label_2
_geom_bond_distance
_geom_bond_site_symmetry_2
Ag1 Ag2 3.1771(16) .
Ag1 Ag6 3.0297(17) 2_775
Ag1 C1 2.355(15) .
Ag1 C34 2.414(14) 2_775
Ag1 N2 2.335(13) 2_775
Ag1 O8 2.457(9) 2_775
Ag2 Ag3 2.9934(18) .
Ag2 Ag5 2.9811(18) .
Ag2 Ag7 3.1795(16) 2_775
Ag2 C1 2.081(13) .
Ag2 C12 2.076(14) .
Ag3 Ag4 2.686(3) 2_775
Ag3 Ag4 3.277(3) .
Ag3 C1 2.297(13) .
Ag3 C23 2.443(15) .
Ag3 O6 2.235(12) .
Ag4 Ag4 0.941(5) 2_775
Ag4 Ag6 2.989(3) 2_775
Ag4 Ag6 2.870(3) .
Ag4 Ag5 3.260(3) 2_775
Ag4 Ag5 2.619(3) .
Ag4 C23 2.181(16) 2_775
Ag4 C23 2.085(16) .
Ag6 Ag7 3.0322(17) .
Ag6 C23 2.325(13) .
Ag6 C24 2.384(16) .
Ag6 C34 2.084(13) .
Ag5 C12 2.279(14) .
Ag5 C23 2.443(15) .
Ag5 O7 2.231(12) .
Ag7 C12 2.392(14) 2_775
Ag7 C34 2.392(14) .
Ag7 N1 2.321(11) .
Ag7 O5 2.504(10) .
Ag8 Ag12 3.2287(16) 2_676
Ag8 Ag13 3.0687(15) 2_676
Ag8 Ag14 3.3267(17) 2_676
Ag8 C70 2.337(14) 2_676
Ag8 C81 2.348(13) 2_676
Ag8 C82 2.590(13) 2_676
Ag8 N3 2.314(12) .
Ag8 O9 2.501(10) .
Ag9 Ag10 3.0279(13) .
Ag9 Ag10 3.0278(13) 2_676
Ag9 Ag13 2.9099(11) 2_676
Ag9 Ag13 2.9099(11) .
Ag9 Ag14 3.0505(13) 2_676
Ag9 Ag14 3.0505(13) .
Ag9 C59 2.092(11) 2_676
Ag9 C59 2.092(11) .
Ag10 Ag12 3.0870(14) .
Ag10 C59 2.389(13) 2_676
Ag10 C108 2.336(12) .
Ag10 C109 2.524(13) .
Ag10 O10 2.290(10) .
Ag11 Ag12 2.9243(15) .
Ag11 Ag13 3.0755(15) .
Ag11 C70 2.366(14) .
Ag11 C71 2.684(13) .
Ag11 C108 2.371(13) .
Ag11 N4 2.319(11) 2_676
Ag11 O12 2.477(9) 2_676
Ag12 Ag14 3.1881(15) .
Ag12 C81 2.065(13) .
Ag12 C108 2.072(12) .
Ag13 C59 2.309(10) .
Ag13 C60 2.442(11) .
Ag13 C70 2.094(13) .
Ag14 C59 2.487(12) 2_676
Ag14 C81 2.316(13) .
Ag14 C82 2.564(13) .
Ag14 O11 2.247(10) .
C1 C2 1.200(19) .
C2 Si1 1.878(15) .
C3 H3 1.0000 .
C3 C4 1.57(3) .
C3 C107 1.44(3) .
C3 Si1 1.886(17) .
C4 H4A 0.9800 .
C4 H4B 0.9800 .
C4 H4C 0.9800 .
C6 H6 1.0000 .
C6 C7 1.47(3) .
C6 C8 1.53(3) .
C6 Si1 1.874(18) .
C7 H7A 0.9800 .
C7 H7B 0.9800 .
C7 H7C 0.9800 .
C8 H8A 0.9800 .
C8 H8B 0.9800 .
C8 H8C 0.9800 .
C9 H9 1.0000 .
C9 C10 1.44(3) .
C9 C11 1.58(3) .
C9 Si1 1.90(2) .
C10 H10A 0.9800 .
C10 H10B 0.9800 .
C10 H10C 0.9800 .
C11 H11A 0.9800 .
C11 H11B 0.9800 .
C11 H11C 0.9800 .
C12 C13 1.209(19) .
C13 Si2 1.875(14) .
C15 H15A 0.9800 .
C15 H15B 0.9800 .
C15 H15C 0.9800 .
C15 C106 1.55(2) .
C16 H16A 0.9800 .
C16 H16B 0.9800 .
C16 H16C 0.9800 .
C16 C106 1.50(2) .
C17 H17 1.0000 .
C17 C18 1.53(2) .
C17 C19 1.52(2) .
C17 Si2 1.886(17) .
C18 H18A 0.9800 .
C18 H18B 0.9800 .
C18 H18C 0.9800 .
C19 H19A 0.9800 .
C19 H19B 0.9800 .
C19 H19C 0.9800 .
C20 H20 1.0000 .
C20 C21 1.51(2) .
C20 C22 1.55(2) .
C20 Si2 1.888(15) .
C21 H21A 0.9800 .
C21 H21B 0.9800 .
C21 H21C 0.9800 .
C22 H22A 0.9800 .
C22 H22B 0.9800 .
C22 H22C 0.9800 .
C23 C24 1.22(2) .
C24 Si3 1.868(18) .
C25 H25 1.0000 .
C25 C26 1.58(3) .
C25 C27 1.55(3) .
C25 Si3 1.873(17) .
C26 H26A 0.9800 .
C26 H26B 0.9800 .
C26 H26C 0.9800 .
C27 H27A 0.9800 .
C27 H27B 0.9800 .
C27 H27C 0.9800 .
C28 H28 1.0000 .
C28 C29 1.56(3) .
C28 C30 1.49(3) .
C28 Si3 1.904(16) .
C29 H29A 0.9800 .
C29 H29B 0.9800 .
C29 H29C 0.9800 .
C30 H30A 0.9800 .
C30 H30B 0.9800 .
C30 H30C 0.9800 .
C31 H31 1.0000 .
C31 C32 1.44(3) .
C31 C33 1.53(3) .
C31 Si3 1.929(19) .
C32 H32A 0.9800 .
C32 H32B 0.9800 .
C32 H32C 0.9800 .
C33 H33A 0.9800 .
C33 H33B 0.9800 .
C33 H33C 0.9800 .
C34 C35 1.230(19) .
C35 Si4 1.848(14) .
C36 H36 1.0000 .
C36 C37 1.51(2) .
C36 C38 1.56(2) .
C36 Si4 1.890(15) .
C37 H37A 0.9800 .
C37 H37B 0.9800 .
C37 H37C 0.9800 .
C38 H38A 0.9800 .
C38 H38B 0.9800 .
C38 H38C 0.9800 .
C39 H39 1.0000 .
C39 C40 1.50(2) .
C39 C41 1.54(2) .
C39 Si4 1.920(15) .
C40 H40A 0.9800 .
C40 H40B 0.9800 .
C40 H40C 0.9800 .
C41 H41A 0.9800 .
C41 H41B 0.9800 .
C41 H41C 0.9800 .
C42 H42 1.0000 .
C42 C43 1.51(2) .
C42 C44 1.55(2) .
C42 Si4 1.890(15) .
C43 H43A 0.9800 .
C43 H43B 0.9800 .
C43 H43C 0.9800 .
C44 H44A 0.9800 .
C44 H44B 0.9800 .
C44 H44C 0.9800 .
C45 C46 1.49(2) .
C45 O5 1.269(18) .
C45 O6 1.248(18) .
C46 C47 1.38(2) .
C46 N1 1.326(19) .
C47 H47 0.9500 .
C47 C48 1.39(3) .
C48 C49 1.49(3) .
C48 C50 1.39(3) .
C49 H49A 0.9800 .
C49 H49B 0.9800 .
C49 H49C 0.9800 .
C50 H50 0.9500 .
C50 C51 1.37(2) .
C51 H51 0.9500 .
C51 N1 1.354(18) .
C52 C53 1.507(19) .
C52 O7 1.263(18) .
C52 O8 1.246(17) .
C53 C54 1.40(2) .
C53 N2 1.33(2) .
C54 H54 0.9500 .
C54 C55 1.39(2) .
C55 C56 1.52(3) .
C55 C57 1.35(3) .
C56 H56A 0.9800 .
C56 H56B 0.9800 .
C56 H56C 0.9800 .
C57 H57 0.9500 .
C57 C58 1.39(3) .
C58 H58 0.9500 .
C58 N2 1.356(19) .
C59 C60 1.246(17) .
C60 Si5 1.868(13) .
C61 H61 1.0000 .
C61 C62 1.58(3) .
C61 C63 1.45(3) .
C61 Si5 1.885(16) .
C62 H62A 0.9800 .
C62 H62B 0.9800 .
C62 H62C 0.9800 .
C63 H63A 0.9800 .
C63 H63B 0.9800 .
C63 H63C 0.9800 .
C64 H64 1.0000 .
C64 C65 1.53(2) .
C64 C66 1.51(2) .
C64 Si5 1.896(14) .
C65 H65A 0.9800 .
C65 H65B 0.9800 .
C65 H65C 0.9800 .
C66 H66A 0.9800 .
C66 H66B 0.9800 .
C66 H66C 0.9800 .
C67 H67 1.0000 .
C67 C68 1.49(3) .
C67 C69 1.52(2) .
C67 Si5 1.851(18) .
C68 H68A 0.9800 .
C68 H68B 0.9800 .
C68 H68C 0.9800 .
C69 H69A 0.9800 .
C69 H69B 0.9800 .
C69 H69C 0.9800 .
C70 C71 1.215(18) .
C71 Si6 1.856(13) .
C72 H72 1.0000 .
C72 C73 1.60(3) .
C72 C74 1.48(3) .
C72 Si6 1.893(16) .
C73 H73A 0.9800 .
C73 H73B 0.9800 .
C73 H73C 0.9800 .
C74 H74A 0.9800 .
C74 H74B 0.9800 .
C74 H74C 0.9800 .
C75 H75 1.0000 .
C75 C76 1.53(2) .
C75 C77 1.52(2) .
C75 Si6 1.869(14) .
C76 H76A 0.9800 .
C76 H76B 0.9800 .
C76 H76C 0.9800 .
C77 H77A 0.9800 .
C77 H77B 0.9800 .
C77 H77C 0.9800 .
C78 H78 1.0000 .
C78 C79 1.52(3) .
C78 C80 1.51(2) .
C78 Si6 1.885(17) .
C79 H79A 0.9800 .
C79 H79B 0.9800 .
C79 H79C 0.9800 .
C80 H80A 0.9800 .
C80 H80B 0.9800 .
C80 H80C 0.9800 .
C81 C82 1.234(18) .
C82 Si7 1.852(12) .
C83 H83 1.0000 .
C83 C84 1.50(2) .
C83 C85 1.56(2) .
C83 Si7 1.877(13) .
C84 H84A 0.9800 .
C84 H84B 0.9800 .
C84 H84C 0.9800 .
C85 H85A 0.9800 .
C85 H85B 0.9800 .
C85 H85C 0.9800 .
C86 H86 1.0000 .
C86 C87 1.53(2) .
C86 C88 1.54(2) .
C86 Si7 1.889(17) .
C87 H87A 0.9800 .
C87 H87B 0.9800 .
C87 H87C 0.9800 .
C88 H88A 0.9800 .
C88 H88B 0.9800 .
C88 H88C 0.9800 .
C89 H89 1.0000 .
C89 C90 1.54(2) .
C89 C91 1.53(2) .
C89 Si7 1.886(14) .
C90 H90A 0.9800 .
C90 H90B 0.9800 .
C90 H90C 0.9800 .
C91 H91A 0.9800 .
C91 H91B 0.9800 .
C91 H91C 0.9800 .
C92 C93 1.523(19) .
C92 O9 1.255(17) .
C92 O10 1.218(17) .
C93 C94 1.40(2) .
C93 N3 1.334(17) .
C94 H94 0.9500 .
C94 C95 1.39(2) .
C95 C96 1.50(2) .
C95 C97 1.39(2) .
C96 H96A 0.9800 .
C96 H96B 0.9800 .
C96 H96C 0.9800 .
C97 H97 0.9500 .
C97 C98 1.35(2) .
C98 H98 0.9500 .
C98 N3 1.343(18) .
C99 C100 1.516(19) .
C99 O11 1.241(17) .
C99 O12 1.250(16) .
C100 C101 1.348(19) .
C100 N4 1.339(17) .
C101 H101 0.9500 .
C101 C102 1.399(19) .
C102 C103 1.517(19) .
C102 C104 1.37(2) .
C103 H10G 0.9800 .
C103 H10H 0.9800 .
C103 H10I 0.9800 .
C104 H104 0.9500 .
C104 C105 1.39(2) .
C105 H105 0.9500 .
C105 N4 1.339(17) .
C106 H106 1.0000 .
C106 Si2 1.887(16) .
C107 H10D 0.9800 .
C107 H10E 0.9800 .
C107 H10F 0.9800 .
C108 C109 1.227(18) .
C109 Si8 1.849(13) .
C110 H110 1.0000 .
C110 C111 1.54(2) .
C110 C112 1.55(2) .
C110 Si8 1.885(15) .
C111 H11D 0.9800 .
C111 H11E 0.9800 .
C111 H11F 0.9800 .
C112 H11G 0.9800 .
C112 H11H 0.9800 .
C112 H11I 0.9800 .
C113 H113 1.0000 .
C113 C114 1.556(19) .
C113 C115 1.52(2) .
C113 Si8 1.887(14) .
C114 H11J 0.9800 .
C114 H11K 0.9800 .
C114 H11L 0.9800 .
C115 H11M 0.9800 .
C115 H11N 0.9800 .
C115 H11O 0.9800 .
C116 H116 1.0000 .
C116 C117 1.52(3) .
C116 C118 1.53(3) .
C116 Si8 1.872(15) .
C117 H11P 0.9800 .
C117 H11Q 0.9800 .
C117 H11R 0.9800 .
C118 H11S 0.9800 .
C118 H11T 0.9800 .
C118 H11U 0.9800 .
Cl1C O1C 1.384(18) .
Cl1C O2C 1.421(15) .
Cl1C O3C 1.386(15) .
Cl1C O4C 1.379(17) .
